data_1543290
loop_
_publ_author_name
'Andrez, Julie'
'P\'ecaut, Jacques'
'Scopelliti, Rosario'
'Kefalidis, Christos E.'
'Maron, Laurent'
'Rosenzweig, Michael W.'
'Meyer, Karsten'
'Mazzanti, Marinella'

_publ_section_title
;
 Synthesis and reactivity of a terminal uranium(iv) sulfide supported by
 siloxide ligands
;
_journal_issue 9
_journal_name_full 'Chem. Sci.'
_journal_page_first 5846
_journal_paper_doi 10.1039/C6SC00675B
_journal_volume 7
_journal_year 2016
_chemical_absolute_configuration ad
_chemical_formula_moiety 'C72 H162 K2 O24 S3 Si6 U2, C7 H8'
_chemical_formula_sum 'C79 H170 K2 O24 S3 Si6 U2'
_chemical_formula_weight 2323.13
_chemical_name_systematic
;
 ? 
;
_space_group_crystal_system monoclinic
_space_group_IT_number 4
_space_group_name_Hall 'P 2yb'
_space_group_name_H-M_alt 'P 1 21 1'
_symmetry_space_group_name_Hall 'P 2yb'
_symmetry_space_group_name_H-M 'P 1 21 1'
_atom_sites_solution_hydrogens geom
_atom_sites_solution_primary direct
_atom_sites_solution_secondary difmap
_audit_creation_date 2015-11-19
_audit_creation_method
;
Olex2 1.2
(compiled 2015.09.30 svn.r3233 for OlexSys, GUI svn.r5103)
;
_audit_update_record
;
2016-01-18 deposited with the CCDC.
2016-04-11 downloaded from the CCDC.
;
_cell_angle_alpha 90.00
_cell_angle_beta 94.534(12)
_cell_angle_gamma 90.00
_cell_formula_units_Z 2
_cell_length_a 13.9735(17)
_cell_length_b 18.2720(11)
_cell_length_c 22.168(3)
_cell_measurement_reflns_used 394
_cell_measurement_temperature 100(2)
_cell_measurement_theta_max 22
_cell_measurement_theta_min 3
_cell_volume 5642.3(11)
_computing_cell_refinement 'Dirax/lsq (Duisenberg & Schreurs, 1989-2000)'
_computing_data_collection 'Collect (Bruker AXS BV, 1997-2004)'
_computing_data_reduction 'EvalCCD (Duisenberg & Schreurs, 1990-2000)'
_computing_molecular_graphics 'Olex2 (Dolomanov et al., 2009)'
_computing_publication_material 'Olex2 (Dolomanov et al., 2009)'
_computing_structure_refinement 'ShelXL (Sheldrick, 2015)'
_computing_structure_solution
;
Superflip (Palatinus & Chapuis, 2007;Palatinus & van der Lee, 2008;
Palatinus et al., 2012)
;
_diffrn_ambient_temperature 100(2)
_diffrn_measured_fraction_theta_full 0.998
_diffrn_measured_fraction_theta_max 0.998
_diffrn_measurement_device_type 'Bruker APEX II CCD'
_diffrn_measurement_method 'phi and omega scans'
_diffrn_radiation_monochromator graphite
_diffrn_radiation_type MoK\a
_diffrn_radiation_wavelength 0.71073
_diffrn_reflns_av_R_equivalents 0.0680
_diffrn_reflns_av_unetI/netI 0.0779
_diffrn_reflns_limit_h_max 17
_diffrn_reflns_limit_h_min -17
_diffrn_reflns_limit_k_max 22
_diffrn_reflns_limit_k_min -22
_diffrn_reflns_limit_l_max 27
_diffrn_reflns_limit_l_min -27
_diffrn_reflns_number 72530
_diffrn_reflns_theta_full 26.37
_diffrn_reflns_theta_max 26.37
_diffrn_reflns_theta_min 1.45
_diffrn_source 'fine-focus sealed tube'
_exptl_absorpt_coefficient_mu 3.117
_exptl_absorpt_correction_T_max 0.7456
_exptl_absorpt_correction_T_min 0.4419
_exptl_absorpt_correction_type multi-scan
_exptl_absorpt_process_details 'SADABS 2008, Bruker AXS, 2008'
_exptl_crystal_colour green
_exptl_crystal_density_diffrn 1.367
_exptl_crystal_density_method 'not measured'
_exptl_crystal_description prism
_exptl_crystal_F_000 2380
_exptl_crystal_size_max 0.147
_exptl_crystal_size_mid 0.143
_exptl_crystal_size_min 0.096
_refine_diff_density_max 2.307
_refine_diff_density_min -1.485
_refine_diff_density_rms 0.325
_refine_ls_abs_structure_details 'Flack H D (1983), Acta Cryst. A39, 876-881'
_refine_ls_abs_structure_Flack 0.000(5)
_refine_ls_extinction_coef 0.00476(14)
_refine_ls_extinction_expression Fc^*^=kFc[1+0.001xFc^2^\l^3^/sin(2\q)]^-1/4^
_refine_ls_extinction_method SHELXL
_refine_ls_goodness_of_fit_ref 1.156
_refine_ls_hydrogen_treatment constr
_refine_ls_matrix_type full
_refine_ls_number_parameters 1204
_refine_ls_number_reflns 22269
_refine_ls_number_restraints 195
_refine_ls_restrained_S_all 1.155
_refine_ls_R_factor_all 0.0642
_refine_ls_R_factor_gt 0.0463
_refine_ls_shift/su_max 0.003
_refine_ls_shift/su_mean 0.000
_refine_ls_structure_factor_coef Fsqd
_refine_ls_weighting_details 'calc w=1/[\s^2^(Fo^2^)+(0.0640P)^2^+0.0000P] where P=(Fo^2^+2Fc^2^)/3'
_refine_ls_weighting_scheme calc
_refine_ls_wR_factor_gt 0.1053
_refine_ls_wR_factor_ref 0.1327
_reflns_number_gt 19157
_reflns_number_total 22269
_reflns_threshold_expression >2sigma(I)
_cod_data_source_file c6sc00675b2.cif
_cod_data_source_block ja468
_cod_depositor_comments 'Adding full bibliography for 1543284--1543292.cif.'
_cod_original_cell_volume 5642.4(11)
_cod_database_code 1543290
_olex2_refinement_description
;
1. Twinned data refinement
 Scales: 0.937(5) 0.063(5)
2. Fixed Uiso
 At 1.2 times of:
  All C(H) groups
 At 1.5 times of:
  All C(H,H,H) groups
3. Restrained distances
 C69-C71
 1.52 with sigma of 0.02
 C69-C72
 1.52 with sigma of 0.02
4. Uiso/Uaniso restraints and constraints
C2B \\sim C3 \\sim C3B \\sim C4 \\sim C4B \\sim C2: within 1.7A with sigma of
0.01 and sigma for terminal atoms of 0.02
C48B \\sim C48 \\sim C47B \\sim C47 \\sim C46B \\sim C46: within 1.7A with
sigma of 0.01 and sigma for terminal atoms of 0.02
C69 \\sim C69B \\sim C71 \\sim C71B \\sim C72B \\sim C72 \\sim C70B \\sim C70:
within 1.7A with sigma of 0.01 and sigma for terminal atoms of 0.02
C124 \\sim C123 \\sim C122 \\sim C121 \\sim C126 \\sim C125 \\sim C127: within
1.7A with sigma of 0.01 and sigma for terminal atoms of 0.02
Uanis(C50) \\sim Ueq, Uanis(C51) \\sim Ueq, Uanis(C52) \\sim Ueq: with sigma of
0.01 and sigma for terminal atoms of 0.02
5. Others
 Sof(C2B)=Sof(H2BA)=Sof(H2BB)=Sof(H2BC)=Sof(C4B)=Sof(H4BA)=Sof(H4BB)=Sof(H4BC)=
 Sof(C3B)=Sof(H3BA)=Sof(H3BB)=Sof(H3BC)=1-FVAR(1)
 Sof(C2)=Sof(H2A)=Sof(H2B)=Sof(H2C)=Sof(C3)=Sof(H3A)=Sof(H3B)=Sof(H3C)=Sof(C4)=
 Sof(H4A)=Sof(H4B)=Sof(H4C)=FVAR(1)
 Sof(C48B)=Sof(H48A)=Sof(H48B)=Sof(H48C)=Sof(C46B)=Sof(H46D)=Sof(H46E)=
 Sof(H46F)=Sof(C47B)=Sof(H47D)=Sof(H47E)=Sof(H47F)=1-FVAR(2)
 Sof(C46)=Sof(H46A)=Sof(H46B)=Sof(H46C)=Sof(C47)=Sof(H47A)=Sof(H47B)=Sof(H47C)=
 Sof(C48)=Sof(H48D)=Sof(H48E)=Sof(H48F)=FVAR(2)
 Sof(C69B)=Sof(C70B)=Sof(H70D)=Sof(H70E)=Sof(H70F)=Sof(C71B)=Sof(H71A)=
 Sof(H71B)=Sof(H71C)=Sof(C72B)=Sof(H72A)=Sof(H72B)=Sof(H72C)=1-FVAR(3)
 Sof(C70)=Sof(H70A)=Sof(H70B)=Sof(H70C)=Sof(C72)=Sof(H72D)=Sof(H72E)=Sof(H72F)=
 Sof(C71)=Sof(H71D)=Sof(H71E)=Sof(H71F)=Sof(C69)=FVAR(3)
6.a Aromatic/amide H refined with riding coordinates:
 C122(H122), C123(H123), C124(H124), C125(H125), C126(H126)
6.b Idealised Me refined as rotating group:
 C2(H2A,H2B,H2C), C3(H3A,H3B,H3C), C4(H4A,H4B,H4C), C6(H6A,H6B,H6C), C7(H7A,
 H7B,H7C), C8(H8A,H8B,H8C), C10(H10A,H10B,H10C), C11(H11A,H11B,H11C), C12(H12A,
 H12B,H12C), C22(H22A,H22B,H22C), C23(H23A,H23B,H23C), C24(H24A,H24B,H24C),
 C26(H26A,H26B,H26C), C27(H27A,H27B,H27C), C28(H28A,H28B,H28C), C30(H30A,H30B,
 H30C), C31(H31A,H31B,H31C), C32(H32A,H32B,H32C), C42(H42A,H42B,H42C), C43(H43A,
 H43B,H43C), C44(H44A,H44B,H44C), C48B(H48A,H48B,H48C), C46(H46A,H46B,H46C),
 C47(H47A,H47B,H47C), C50(H50A,H50B,H50C), C51(H51A,H51B,H51C), C52(H52A,H52B,
 H52C), C62(H62A,H62B,H62C), C63(H63A,H63B,H63C), C64(H64A,H64B,H64C), C66(H66A,
 H66B,H66C), C67(H67A,H67B,H67C), C68(H68A,H68B,H68C), C70(H70A,H70B,H70C),
 C70B(H70D,H70E,H70F), C71B(H71A,H71B,H71C), C82(H82A,H82B,H82C), C83(H83A,H83B,
 H83C), C84(H84A,H84B,H84C), C86(H86A,H86B,H86C), C87(H87A,H87B,H87C), C88(H88A,
 H88B,H88C), C90(H90A,H90B,H90C), C91(H91A,H91B,H91C), C92(H92A,H92B,H92C),
 C102(H10D,H10E,H10F), C103(H10G,H10H,H10I), C104(H10J,H10K,H10L), C106(H10M,
 H10N,H10O), C107(H10P,H10Q,H10R), C108(H10S,H10T,H10U), C110(H11D,H11E,H11F),
 C111(H11G,H11H,H11I), C112(H11J,H11K,H11L), C127(H12D,H12E,H12F), C2B(H2BA,
 H2BB,H2BC), C4B(H4BA,H4BB,H4BC), C3B(H3BA,H3BB,H3BC), C48(H48D,H48E,H48F),
 C46B(H46D,H46E,H46F), C47B(H47D,H47E,H47F), C72B(H72A,H72B,H72C), C72(H72D,
 H72E,H72F), C71(H71D,H71E,H71F)
;
_olex2_submission_special_instructions 'No special instructions were received'

loop_
_space_group_symop_id
_space_group_symop_operation_xyz
1 'x, y, z'
2 '-x, y+1/2, -z'

loop_
_atom_site_label
_atom_site_type_symbol
_atom_site_fract_x
_atom_site_fract_y
_atom_site_fract_z
_atom_site_U_iso_or_equiv
_atom_site_adp_type
_atom_site_occupancy
_atom_site_calc_flag
_atom_site_disorder_assembly
_atom_site_disorder_group
_atom_site_refinement_flags_posn
_atom_site_refinement_flags_adp
U1 U 0.74489(2) -0.209998(16) 1.316960(13) 0.02134(9) Uani 1 d . . . .
U2 U 0.79323(2) -0.343092(16) 1.187872(13) 0.02096(9) Uani 1 d . . . .
K1 K 0.69420(14) -0.07744(11) 1.42982(9) 0.0263(4) Uani 1 d . . . .
K2 K 0.85275(13) -0.46702(11) 1.07137(9) 0.0270(4) Uani 1 d . . . .
S1 S 0.8433(2) -0.34591(16) 1.31516(10) 0.0438(6) Uani 1 d . . . .
S2 S 0.8412(2) -0.19403(14) 1.20999(11) 0.0394(6) Uani 1 d . . . .
S3 S 0.6249(2) -0.28812(18) 1.23234(13) 0.0505(8) Uani 1 d . . . .
Si1 Si 0.58305(17) -0.24941(14) 1.44253(11) 0.0245(5) Uani 1 d . . . .
Si2 Si 0.63016(18) -0.02561(14) 1.28248(11) 0.0254(5) Uani 1 d . . . .
Si3 Si 0.93752(17) -0.12399(14) 1.42489(11) 0.0257(5) Uani 1 d . . . .
Si4 Si 1.04448(17) -0.36659(14) 1.13790(11) 0.0252(5) Uani 1 d C . . .
Si5 Si 0.68606(16) -0.32995(13) 1.02588(11) 0.0240(5) Uani 1 d . . . .
Si6 Si 0.72084(17) -0.54300(13) 1.17787(11) 0.0232(5) Uani 1 d . . . .
O1 O 0.6611(4) -0.2325(3) 1.3946(3) 0.0278(14) Uani 1 d . . . .
O2 O 0.5738(4) -0.1711(3) 1.4792(3) 0.0280(14) Uani 1 d A . . .
O3 O 0.4757(5) -0.2672(4) 1.4114(3) 0.0360(16) Uani 1 d . . . .
O4 O 0.6116(4) -0.3162(3) 1.4889(3) 0.0300(14) Uani 1 d . . . .
O21 O 0.6675(4) -0.1057(3) 1.3021(3) 0.0266(14) Uani 1 d . . . .
O22 O 0.6503(5) 0.0240(4) 1.3446(3) 0.0332(15) Uani 1 d . . . .
O23 O 0.5184(4) -0.0215(4) 1.2583(3) 0.0342(15) Uani 1 d . . . .
O24 O 0.6901(4) 0.0140(4) 1.2319(3) 0.0337(15) Uani 1 d . . . .
O41 O 0.8541(4) -0.1568(3) 1.3782(3) 0.0284(14) Uani 1 d . . . .
O42 O 0.8793(4) -0.0739(3) 1.4717(3) 0.0280(13) Uani 1 d . . . .
O43 O 1.0191(4) -0.0782(4) 1.3932(3) 0.0360(15) Uani 1 d B . . .
O44 O 0.9940(5) -0.1846(4) 1.4683(3) 0.0361(16) Uani 1 d . . . .
O61 O 0.9383(4) -0.3689(3) 1.1618(3) 0.0276(14) Uani 1 d . . . .
O62 O 1.0303(4) -0.4126(3) 1.0726(3) 0.0280(14) Uani 1 d . . . .
O63 O 1.1265(4) -0.4049(4) 1.1830(3) 0.0321(15) Uani 1 d . . . .
O64 O 1.0819(5) -0.2858(4) 1.1207(3) 0.0348(16) Uani 1 d . . . .
O81 O 0.7408(4) -0.3323(3) 1.0921(2) 0.0243(13) Uani 1 d . . . .
O82 O 0.7249(4) -0.4037(3) 0.9917(3) 0.0279(14) Uani 1 d . . . .
O83 O 0.7080(4) -0.2565(3) 0.9880(3) 0.0300(15) Uani 1 d . . . .
O84 O 0.5689(4) -0.3386(4) 1.0234(3) 0.0316(14) Uani 1 d . . . .
O101 O 0.7555(4) -0.4589(3) 1.1847(2) 0.0236(13) Uani 1 d . . . .
O102 O 0.8062(4) -0.5823(3) 1.1415(3) 0.0271(13) Uani 1 d . . . .
O103 O 0.6232(4) -0.5547(3) 1.1334(3) 0.0286(14) Uani 1 d . . . .
O104 O 0.7036(4) -0.5843(4) 1.2415(3) 0.0301(14) Uani 1 d . . . .
C1 C 0.5151(7) -0.1471(5) 1.5258(4) 0.030(2) Uani 1 d . . . .
C2 C 0.5414(15) -0.1904(12) 1.5839(8) 0.059(5) Uani 0.635(15) d A 1 . U
H2A H 0.5291 -0.2425 1.5765 0.088 Uiso 0.635(15) calc A 1 GR .
H2B H 0.5025 -0.1732 1.6160 0.088 Uiso 0.635(15) calc A 1 GR .
H2C H 0.6096 -0.1831 1.5965 0.088 Uiso 0.635(15) calc A 1 GR .
C3 C 0.4080(14) -0.1625(13) 1.5063(9) 0.056(5) Uani 0.635(15) d A 1 . U
H3A H 0.3887 -0.1344 1.4696 0.084 Uiso 0.635(15) calc A 1 GR .
H3B H 0.3684 -0.1479 1.5388 0.084 Uiso 0.635(15) calc A 1 GR .
H3C H 0.3992 -0.2148 1.4980 0.084 Uiso 0.635(15) calc A 1 GR .
C4 C 0.5230(18) -0.0650(11) 1.5286(11) 0.063(5) Uani 0.635(15) d A 1 . U
H4A H 0.5895 -0.0511 1.5405 0.094 Uiso 0.635(15) calc A 1 GR .
H4B H 0.4809 -0.0460 1.5583 0.094 Uiso 0.635(15) calc A 1 GR .
H4C H 0.5036 -0.0443 1.4887 0.094 Uiso 0.635(15) calc A 1 GR .
C5 C 0.4330(7) -0.3299(5) 1.3801(4) 0.033(2) Uani 1 d . . . .
C6 C 0.3834(12) -0.3000(9) 1.3247(6) 0.085(5) Uani 1 d . . . .
H6A H 0.3214 -0.2796 1.3340 0.128 Uiso 1 calc . . GR .
H6B H 0.3729 -0.3391 1.2946 0.128 Uiso 1 calc . . GR .
H6C H 0.4227 -0.2614 1.3085 0.128 Uiso 1 calc . . GR .
C7 C 0.3679(9) -0.3643(7) 1.4216(6) 0.065(4) Uani 1 d . . . .
H7A H 0.3258 -0.3268 1.4369 0.098 Uiso 1 calc . . GR .
H7B H 0.4060 -0.3869 1.4556 0.098 Uiso 1 calc . . GR .
H7C H 0.3289 -0.4018 1.3997 0.098 Uiso 1 calc . . GR .
C8 C 0.5097(8) -0.3847(6) 1.3631(5) 0.051(3) Uani 1 d . . . .
H8A H 0.5435 -0.4043 1.4001 0.077 Uiso 1 calc . . GR .
H8B H 0.5558 -0.3598 1.3390 0.077 Uiso 1 calc . . GR .
H8C H 0.4790 -0.4248 1.3395 0.077 Uiso 1 calc . . GR .
C9 C 0.7016(6) -0.3434(6) 1.5169(4) 0.033(2) Uani 1 d . . . .
C10 C 0.6756(9) -0.3800(7) 1.5758(5) 0.052(3) Uani 1 d . . . .
H10A H 0.6448 -0.3441 1.6008 0.078 Uiso 1 calc . . GR .
H10B H 0.7340 -0.3985 1.5981 0.078 Uiso 1 calc . . GR .
H10C H 0.6313 -0.4207 1.5662 0.078 Uiso 1 calc . . GR .
C11 C 0.7417(9) -0.3994(7) 1.4757(5) 0.050(3) Uani 1 d . . . .
H11A H 0.7534 -0.3763 1.4370 0.076 Uiso 1 calc . . GR .
H11B H 0.6957 -0.4395 1.4685 0.076 Uiso 1 calc . . GR .
H11C H 0.8023 -0.4187 1.4946 0.076 Uiso 1 calc . . GR .
C12 C 0.7713(8) -0.2808(7) 1.5294(6) 0.054(3) Uani 1 d . . . .
H12A H 0.7887 -0.2600 1.4910 0.081 Uiso 1 calc . . GR .
H12B H 0.8292 -0.2988 1.5525 0.081 Uiso 1 calc . . GR .
H12C H 0.7411 -0.2429 1.5528 0.081 Uiso 1 calc . . GR .
C21 C 0.6434(9) 0.1020(6) 1.3537(5) 0.049(3) Uani 1 d . . . .
C22 C 0.6300(13) 0.1118(7) 1.4191(6) 0.084(5) Uani 1 d . . . .
H22A H 0.5685 0.0904 1.4283 0.126 Uiso 1 calc . . GR .
H22B H 0.6304 0.1641 1.4289 0.126 Uiso 1 calc . . GR .
H22C H 0.6823 0.0873 1.4434 0.126 Uiso 1 calc . . GR .
C23 C 0.5618(10) 0.1358(7) 1.3145(6) 0.070(4) Uani 1 d . . . .
H23A H 0.5009 0.1139 1.3243 0.104 Uiso 1 calc . . GR .
H23B H 0.5713 0.1269 1.2718 0.104 Uiso 1 calc . . GR .
H23C H 0.5602 0.1887 1.3219 0.104 Uiso 1 calc . . GR .
C24 C 0.7387(12) 0.1375(8) 1.3419(11) 0.116(7) Uani 1 d . . . .
H24A H 0.7701 0.1088 1.3118 0.174 Uiso 1 calc . . GR .
H24B H 0.7801 0.1394 1.3796 0.174 Uiso 1 calc . . GR .
H24C H 0.7271 0.1873 1.3266 0.174 Uiso 1 calc . . GR .
C25 C 0.4342(7) -0.0625(7) 1.2746(5) 0.045(3) Uani 1 d . . . .
C26 C 0.4441(8) -0.0828(7) 1.3414(5) 0.049(3) Uani 1 d . . . .
H26A H 0.4984 -0.1164 1.3492 0.074 Uiso 1 calc . . GR .
H26B H 0.3850 -0.1067 1.3522 0.074 Uiso 1 calc . . GR .
H26C H 0.4552 -0.0384 1.3658 0.074 Uiso 1 calc . . GR .
C27 C 0.3511(8) -0.0084(9) 1.2628(7) 0.076(5) Uani 1 d . . . .
H27A H 0.3440 0.0040 1.2196 0.114 Uiso 1 calc . . GR .
H27B H 0.3646 0.0361 1.2866 0.114 Uiso 1 calc . . GR .
H27C H 0.2916 -0.0308 1.2745 0.114 Uiso 1 calc . . GR .
C28 C 0.4253(10) -0.1286(8) 1.2355(6) 0.070(4) Uani 1 d . . . .
H28A H 0.4802 -0.1610 1.2454 0.105 Uiso 1 calc . . GR .
H28B H 0.4243 -0.1139 1.1929 0.105 Uiso 1 calc . . GR .
H28C H 0.3657 -0.1544 1.2423 0.105 Uiso 1 calc . . GR .
C29 C 0.6820(7) 0.0120(6) 1.1654(4) 0.037(2) Uani 1 d . . . .
C30 C 0.7813(9) 0.0183(8) 1.1470(6) 0.066(4) Uani 1 d . . . .
H30A H 0.8208 -0.0209 1.1661 0.099 Uiso 1 calc . . GR .
H30B H 0.8080 0.0658 1.1599 0.099 Uiso 1 calc . . GR .
H30C H 0.7806 0.0140 1.1029 0.099 Uiso 1 calc . . GR .
C31 C 0.6352(8) -0.0587(6) 1.1427(5) 0.045(3) Uani 1 d . . . .
H31A H 0.6701 -0.1003 1.1616 0.067 Uiso 1 calc . . GR .
H31B H 0.6370 -0.0616 1.0986 0.067 Uiso 1 calc . . GR .
H31C H 0.5684 -0.0598 1.1531 0.067 Uiso 1 calc . . GR .
C32 C 0.6206(10) 0.0783(7) 1.1448(5) 0.060(3) Uani 1 d . . . .
H32A H 0.5575 0.0744 1.1609 0.089 Uiso 1 calc . . GR .
H32B H 0.6128 0.0796 1.1005 0.089 Uiso 1 calc . . GR .
H32C H 0.6524 0.1232 1.1599 0.089 Uiso 1 calc . . GR .
C41 C 0.9095(7) -0.0435(5) 1.5312(4) 0.031(2) Uani 1 d . . . .
C42 C 0.9023(9) -0.1032(6) 1.5786(4) 0.044(3) Uani 1 d . . . .
H42A H 0.8356 -0.1200 1.5783 0.067 Uiso 1 calc . . GR .
H42B H 0.9231 -0.0837 1.6187 0.067 Uiso 1 calc . . GR .
H42C H 0.9436 -0.1444 1.5693 0.067 Uiso 1 calc . . GR .
C43 C 1.0107(7) -0.0135(6) 1.5334(5) 0.040(3) Uani 1 d . . . .
H43A H 1.0155 0.0218 1.5005 0.060 Uiso 1 calc . . GR .
H43B H 1.0559 -0.0537 1.5288 0.060 Uiso 1 calc . . GR .
H43C H 1.0261 0.0109 1.5723 0.060 Uiso 1 calc . . GR .
C44 C 0.8392(8) 0.0171(6) 1.5408(5) 0.042(3) Uani 1 d . . . .
H44A H 0.8424 0.0538 1.5088 0.064 Uiso 1 calc . . GR .
H44B H 0.8553 0.0400 1.5803 0.064 Uiso 1 calc . . GR .
H44C H 0.7741 -0.0031 1.5395 0.064 Uiso 1 calc . . GR .
C45 C 1.0176(8) -0.0208(6) 1.3479(5) 0.041(3) Uani 1 d . . . .
C48B C 1.102(2) 0.0314(14) 1.3668(12) 0.061(6) Uani 0.473(15) d B 2 . U
H48A H 1.0923 0.0529 1.4064 0.092 Uiso 0.473(15) calc B 2 GR .
H48B H 1.1044 0.0705 1.3367 0.092 Uiso 0.473(15) calc B 2 GR .
H48C H 1.1623 0.0039 1.3692 0.092 Uiso 0.473(15) calc B 2 GR .
C46 C 1.119(2) -0.0228(15) 1.3216(13) 0.075(6) Uani 0.527(15) d B 1 . U
H46A H 1.1697 -0.0238 1.3550 0.112 Uiso 0.527(15) calc B 1 GR .
H46B H 1.1274 0.0208 1.2967 0.112 Uiso 0.527(15) calc B 1 GR .
H46C H 1.1244 -0.0667 1.2967 0.112 Uiso 0.527(15) calc B 1 GR .
C47 C 0.9241(18) -0.0183(13) 1.3091(12) 0.056(6) Uani 0.527(15) d B 1 . U
H47A H 0.9183 -0.0623 1.2837 0.083 Uiso 0.527(15) calc B 1 GR .
H47B H 0.9228 0.0252 1.2833 0.083 Uiso 0.527(15) calc B 1 GR .
H47C H 0.8706 -0.0164 1.3350 0.083 Uiso 0.527(15) calc B 1 GR .
C49 C 1.0763(8) -0.2300(7) 1.4617(6) 0.051(3) Uani 1 d . . . .
C50 C 1.0798(10) -0.2612(9) 1.4004(7) 0.080(5) Uani 1 d . . . U
H50A H 1.0267 -0.2958 1.3926 0.119 Uiso 1 calc . . GR .
H50B H 1.1410 -0.2868 1.3977 0.119 Uiso 1 calc . . GR .
H50C H 1.0741 -0.2218 1.3704 0.119 Uiso 1 calc . . GR .
C51 C 1.0797(14) -0.2849(11) 1.5126(9) 0.115(7) Uani 1 d . . . U
H51A H 1.0337 -0.3243 1.5023 0.173 Uiso 1 calc . . GR .
H51B H 1.0632 -0.2607 1.5498 0.173 Uiso 1 calc . . GR .
H51C H 1.1446 -0.3055 1.5188 0.173 Uiso 1 calc . . GR .
C52 C 1.1674(10) -0.1845(10) 1.4771(9) 0.103(6) Uani 1 d . . . U
H52A H 1.1791 -0.1529 1.4427 0.154 Uiso 1 calc . . GR .
H52B H 1.2222 -0.2173 1.4856 0.154 Uiso 1 calc . . GR .
H52C H 1.1588 -0.1543 1.5128 0.154 Uiso 1 calc . . GR .
C61 C 1.0949(6) -0.4274(5) 1.0268(4) 0.027(2) Uani 1 d . . . .
C62 C 1.1931(6) -0.4549(6) 1.0549(5) 0.036(2) Uani 1 d . . . .
H62A H 1.1838 -0.4988 1.0791 0.054 Uiso 1 calc . . GR .
H62B H 1.2234 -0.4166 1.0809 0.054 Uiso 1 calc . . GR .
H62C H 1.2345 -0.4666 1.0226 0.054 Uiso 1 calc . . GR .
C63 C 1.0467(7) -0.4860(6) 0.9877(5) 0.042(3) Uani 1 d . . . .
H63A H 0.9852 -0.4677 0.9694 0.063 Uiso 1 calc . . GR .
H63B H 1.0355 -0.5292 1.0124 0.063 Uiso 1 calc . . GR .
H63C H 1.0880 -0.4994 0.9557 0.063 Uiso 1 calc . . GR .
C64 C 1.1111(8) -0.3582(6) 0.9903(5) 0.044(3) Uani 1 d . . . .
H64A H 1.0506 -0.3436 0.9682 0.065 Uiso 1 calc . . GR .
H64B H 1.1593 -0.3679 0.9615 0.065 Uiso 1 calc . . GR .
H64C H 1.1337 -0.3188 1.0177 0.065 Uiso 1 calc . . GR .
C65 C 1.1248(7) -0.4656(6) 1.2238(5) 0.036(2) Uani 1 d . . . .
C66 C 1.0928(9) -0.4410(8) 1.2836(4) 0.055(3) Uani 1 d . . . .
H66A H 1.0299 -0.4173 1.2773 0.083 Uiso 1 calc . . GR .
H66B H 1.1396 -0.4061 1.3023 0.083 Uiso 1 calc . . GR .
H66C H 1.0882 -0.4834 1.3103 0.083 Uiso 1 calc . . GR .
C67 C 1.0592(7) -0.5275(6) 1.1967(5) 0.042(3) Uani 1 d . . . .
H67A H 0.9919 -0.5126 1.1970 0.063 Uiso 1 calc . . GR .
H67B H 1.0700 -0.5720 1.2209 0.063 Uiso 1 calc . . GR .
H67C H 1.0743 -0.5371 1.1550 0.063 Uiso 1 calc . . GR .
C68 C 1.2312(7) -0.4936(7) 1.2324(6) 0.055(3) Uani 1 d . . . .
H68A H 1.2727 -0.4542 1.2493 0.083 Uiso 1 calc . . GR .
H68B H 1.2523 -0.5086 1.1932 0.083 Uiso 1 calc . . GR .
H68C H 1.2349 -0.5355 1.2601 0.083 Uiso 1 calc . . GR .
C69B C 1.1275(10) -0.2252(8) 1.1509(6) 0.034(3) Uani 0.747(18) d C 2 . U
C70 C 1.161(4) -0.234(4) 1.231(3) 0.052(8) Uani 0.253(18) d C 1 . U
H70A H 1.1075 -0.2019 1.2384 0.079 Uiso 0.253(18) calc C 1 GR .
H70B H 1.2212 -0.2128 1.2491 0.079 Uiso 0.253(18) calc C 1 GR .
H70C H 1.1514 -0.2823 1.2479 0.079 Uiso 0.253(18) calc C 1 GR .
C70B C 1.1286(12) -0.2366(11) 1.2187(9) 0.041(4) Uani 0.747(18) d C 2 . U
H70D H 1.0625 -0.2380 1.2306 0.061 Uiso 0.747(18) calc C 2 GR .
H70E H 1.1633 -0.1963 1.2397 0.061 Uiso 0.747(18) calc C 2 GR .
H70F H 1.1606 -0.2830 1.2297 0.061 Uiso 0.747(18) calc C 2 GR .
C71B C 1.0724(14) -0.1558(10) 1.1259(8) 0.053(4) Uani 0.747(18) d C 2 . U
H71A H 1.0798 -0.1510 1.0824 0.079 Uiso 0.747(18) calc C 2 GR .
H71B H 1.0987 -0.1122 1.1470 0.079 Uiso 0.747(18) calc C 2 GR .
H71C H 1.0041 -0.1605 1.1324 0.079 Uiso 0.747(18) calc C 2 GR .
C81 C 0.6907(7) -0.4368(6) 0.9345(4) 0.036(2) Uani 1 d . . . .
C82 C 0.6111(7) -0.4903(6) 0.9456(5) 0.044(3) Uani 1 d . . . .
H82A H 0.5543 -0.4633 0.9563 0.066 Uiso 1 calc . . GR .
H82B H 0.6326 -0.5233 0.9788 0.066 Uiso 1 calc . . GR .
H82C H 0.5950 -0.5189 0.9088 0.066 Uiso 1 calc . . GR .
C83 C 0.7784(7) -0.4758(7) 0.9124(5) 0.044(3) Uani 1 d . . . .
H83A H 0.8295 -0.4401 0.9076 0.066 Uiso 1 calc . . GR .
H83B H 0.7605 -0.4994 0.8734 0.066 Uiso 1 calc . . GR .
H83C H 0.8011 -0.5130 0.9420 0.066 Uiso 1 calc . . GR .
C84 C 0.6565(7) -0.3785(6) 0.8887(4) 0.037(2) Uani 1 d . . . .
H84A H 0.7075 -0.3423 0.8852 0.055 Uiso 1 calc . . GR .
H84B H 0.5994 -0.3542 0.9021 0.055 Uiso 1 calc . . GR .
H84C H 0.6406 -0.4015 0.8492 0.055 Uiso 1 calc . . GR .
C85 C 0.7917(6) -0.2128(6) 0.9838(4) 0.0295(19) Uani 1 d . . . .
C86 C 0.7918(9) -0.1527(7) 1.0314(5) 0.052(3) Uani 1 d . . . .
H86A H 0.8178 -0.1720 1.0706 0.078 Uiso 1 calc . . GR .
H86B H 0.7259 -0.1355 1.0348 0.078 Uiso 1 calc . . GR .
H86C H 0.8316 -0.1118 1.0196 0.078 Uiso 1 calc . . GR .
C87 C 0.8814(7) -0.2587(7) 0.9910(6) 0.052(3) Uani 1 d . . . .
H87A H 0.8805 -0.2888 1.0275 0.077 Uiso 1 calc . . GR .
H87B H 0.9378 -0.2266 0.9945 0.077 Uiso 1 calc . . GR .
H87C H 0.8845 -0.2905 0.9556 0.077 Uiso 1 calc . . GR .
C88 C 0.7825(8) -0.1775(6) 0.9211(5) 0.044(3) Uani 1 d . . . .
H88A H 0.7745 -0.2157 0.8901 0.065 Uiso 1 calc . . GR .
H88B H 0.8406 -0.1491 0.9153 0.065 Uiso 1 calc . . GR .
H88C H 0.7266 -0.1450 0.9178 0.065 Uiso 1 calc . . GR .
C89 C 0.4935(7) -0.2856(6) 1.0242(5) 0.039(2) Uani 1 d . . . .
C90 C 0.4064(7) -0.3289(7) 1.0387(6) 0.056(3) Uani 1 d . . . .
H90A H 0.4185 -0.3519 1.0786 0.084 Uiso 1 calc . . GR .
H90B H 0.3933 -0.3669 1.0080 0.084 Uiso 1 calc . . GR .
H90C H 0.3510 -0.2961 1.0391 0.084 Uiso 1 calc . . GR .
C91 C 0.5180(9) -0.2278(6) 1.0721(5) 0.054(3) Uani 1 d . . . .
H91A H 0.5263 -0.2511 1.1120 0.081 Uiso 1 calc . . GR .
H91B H 0.4660 -0.1919 1.0717 0.081 Uiso 1 calc . . GR .
H91C H 0.5778 -0.2032 1.0635 0.081 Uiso 1 calc . . GR .
C92 C 0.4796(7) -0.2508(6) 0.9610(5) 0.044(3) Uani 1 d . . . .
H92A H 0.5389 -0.2262 0.9517 0.066 Uiso 1 calc . . GR .
H92B H 0.4272 -0.2151 0.9602 0.066 Uiso 1 calc . . GR .
H92C H 0.4637 -0.2890 0.9308 0.066 Uiso 1 calc . . GR .
C101 C 0.8127(7) -0.6546(5) 1.1150(4) 0.029(2) Uani 1 d . . . .
C102 C 0.7569(7) -0.7108(6) 1.1492(4) 0.038(2) Uani 1 d . . . .
H10D H 0.6905 -0.6942 1.1510 0.056 Uiso 1 calc . . GR .
H10E H 0.7871 -0.7164 1.1904 0.056 Uiso 1 calc . . GR .
H10F H 0.7573 -0.7580 1.1282 0.056 Uiso 1 calc . . GR .
C103 C 0.7742(7) -0.6510(6) 1.0487(4) 0.035(2) Uani 1 d . . . .
H10G H 0.7063 -0.6369 1.0461 0.053 Uiso 1 calc . . GR .
H10H H 0.7807 -0.6992 1.0299 0.053 Uiso 1 calc . . GR .
H10I H 0.8108 -0.6148 1.0275 0.053 Uiso 1 calc . . GR .
C104 C 0.9210(7) -0.6733(6) 1.1210(5) 0.042(3) Uani 1 d . . . .
H10J H 0.9570 -0.6339 1.1031 0.063 Uiso 1 calc . . GR .
H10K H 0.9317 -0.7193 1.0999 0.063 Uiso 1 calc . . GR .
H10L H 0.9429 -0.6785 1.1639 0.063 Uiso 1 calc . . GR .
C105 C 0.5229(7) -0.5412(6) 1.1448(5) 0.037(2) Uani 1 d . . . .
C106 C 0.4859(7) -0.6082(6) 1.1777(5) 0.046(3) Uani 1 d . . . .
H10M H 0.4934 -0.6521 1.1531 0.068 Uiso 1 calc . . GR .
H10N H 0.4178 -0.6013 1.1841 0.068 Uiso 1 calc . . GR .
H10O H 0.5227 -0.6139 1.2169 0.068 Uiso 1 calc . . GR .
C107 C 0.4688(7) -0.5330(6) 1.0827(5) 0.044(3) Uani 1 d . . . .
H10P H 0.4760 -0.5777 1.0592 0.065 Uiso 1 calc . . GR .
H10Q H 0.4949 -0.4914 1.0615 0.065 Uiso 1 calc . . GR .
H10R H 0.4006 -0.5245 1.0876 0.065 Uiso 1 calc . . GR .
C108 C 0.5136(7) -0.4709(7) 1.1820(6) 0.057(4) Uani 1 d . . . .
H10S H 0.5503 -0.4763 1.2213 0.085 Uiso 1 calc . . GR .
H10T H 0.4459 -0.4623 1.1883 0.085 Uiso 1 calc . . GR .
H10U H 0.5388 -0.4294 1.1603 0.085 Uiso 1 calc . . GR .
C109 C 0.7510(7) -0.5829(5) 1.3020(4) 0.030(2) Uani 1 d . . . .
C110 C 0.7374(8) -0.6591(6) 1.3275(5) 0.045(3) Uani 1 d . . . .
H11D H 0.7815 -0.6932 1.3099 0.068 Uiso 1 calc . . GR .
H11E H 0.6711 -0.6751 1.3176 0.068 Uiso 1 calc . . GR .
H11F H 0.7508 -0.6580 1.3716 0.068 Uiso 1 calc . . GR .
C111 C 0.7023(10) -0.5263(7) 1.3393(5) 0.057(3) Uani 1 d . . . .
H11G H 0.6326 -0.5331 1.3341 0.086 Uiso 1 calc . . GR .
H11H H 0.7186 -0.4771 1.3259 0.086 Uiso 1 calc . . GR .
H11I H 0.7244 -0.5322 1.3821 0.086 Uiso 1 calc . . GR .
C112 C 0.8596(7) -0.5659(6) 1.2996(5) 0.042(3) Uani 1 d . . . .
H11J H 0.8876 -0.6001 1.2719 0.063 Uiso 1 calc . . GR .
H11K H 0.8922 -0.5711 1.3401 0.063 Uiso 1 calc . . GR .
H11L H 0.8675 -0.5157 1.2852 0.063 Uiso 1 calc . . GR .
C121 C 1.1710(13) 0.2225(9) 1.2581(6) 0.078(3) Uani 1 d . . . U
C122 C 1.1084(15) 0.2561(10) 1.2931(7) 0.092(4) Uani 1 d . . . U
H122 H 1.1332 0.2918 1.3213 0.111 Uiso 1 calc . . R .
C123 C 1.0131(15) 0.2418(10) 1.2905(8) 0.095(4) Uani 1 d . . . U
H123 H 0.9736 0.2668 1.3168 0.113 Uiso 1 calc . . R .
C124 C 0.9730(14) 0.1911(9) 1.2496(7) 0.088(4) Uani 1 d . . . U
H124 H 0.9061 0.1810 1.2472 0.105 Uiso 1 calc . . R .
C125 C 1.0318(12) 0.1561(10) 1.2131(7) 0.080(3) Uani 1 d . . . U
H125 H 1.0065 0.1211 1.1843 0.096 Uiso 1 calc . . R .
C126 C 1.1300(12) 0.1721(8) 1.2184(6) 0.074(3) Uani 1 d . . . U
H126 H 1.1704 0.1466 1.1930 0.089 Uiso 1 calc . . R .
C127 C 1.2762(13) 0.2377(11) 1.2602(8) 0.103(5) Uani 1 d . . . U
H12D H 1.2926 0.2766 1.2896 0.155 Uiso 1 calc . . GR .
H12E H 1.2932 0.2532 1.2201 0.155 Uiso 1 calc . . GR .
H12F H 1.3119 0.1932 1.2723 0.155 Uiso 1 calc . . GR .
C2B C 0.460(3) -0.209(2) 1.5519(15) 0.062(6) Uani 0.365(15) d A 2 . U
H2BA H 0.4183 -0.2318 1.5197 0.093 Uiso 0.365(15) calc A 2 GR .
H2BB H 0.4213 -0.1899 1.5832 0.093 Uiso 0.365(15) calc A 2 GR .
H2BC H 0.5055 -0.2454 1.5697 0.093 Uiso 0.365(15) calc A 2 GR .
C4B C 0.564(3) -0.094(2) 1.563(2) 0.068(9) Uani 0.365(15) d A 2 . U
H4BA H 0.6032 -0.1187 1.5952 0.102 Uiso 0.365(15) calc A 2 GR .
H4BB H 0.5167 -0.0625 1.5804 0.102 Uiso 0.365(15) calc A 2 GR .
H4BC H 0.6046 -0.0648 1.5383 0.102 Uiso 0.365(15) calc A 2 GR .
C3B C 0.429(2) -0.104(2) 1.4930(17) 0.058(6) Uani 0.365(15) d A 2 . U
H3BA H 0.4471 -0.0527 1.4892 0.086 Uiso 0.365(15) calc A 2 GR .
H3BB H 0.3732 -0.1080 1.5167 0.086 Uiso 0.365(15) calc A 2 GR .
H3BC H 0.4140 -0.1251 1.4527 0.086 Uiso 0.365(15) calc A 2 GR .
C48 C 1.030(2) 0.0549(13) 1.3824(12) 0.064(7) Uani 0.527(15) d B 1 . U
H48D H 0.9693 0.0693 1.3977 0.096 Uiso 0.527(15) calc B 1 GR .
H48E H 1.0507 0.0924 1.3545 0.096 Uiso 0.527(15) calc B 1 GR .
H48F H 1.0793 0.0498 1.4164 0.096 Uiso 0.527(15) calc B 1 GR .
C46B C 1.048(2) -0.0601(15) 1.2892(11) 0.063(7) Uani 0.473(15) d B 2 . U
H46D H 1.1086 -0.0863 1.2985 0.095 Uiso 0.473(15) calc B 2 GR .
H46E H 1.0565 -0.0235 1.2577 0.095 Uiso 0.473(15) calc B 2 GR .
H46F H 0.9981 -0.0949 1.2748 0.095 Uiso 0.473(15) calc B 2 GR .
C47B C 0.921(2) 0.0233(19) 1.3451(16) 0.078(8) Uani 0.473(15) d B 2 . U
H47D H 0.8672 -0.0101 1.3356 0.118 Uiso 0.473(15) calc B 2 GR .
H47E H 0.9217 0.0609 1.3136 0.118 Uiso 0.473(15) calc B 2 GR .
H47F H 0.9142 0.0467 1.3843 0.118 Uiso 0.473(15) calc B 2 GR .
C72B C 1.2337(10) -0.2231(11) 1.1328(7) 0.051(4) Uani 0.747(18) d C 2 . U
H72A H 1.2657 -0.2693 1.1444 0.077 Uiso 0.747(18) calc C 2 GR .
H72B H 1.2679 -0.1825 1.1538 0.077 Uiso 0.747(18) calc C 2 GR .
H72C H 1.2338 -0.2162 1.0890 0.077 Uiso 0.747(18) calc C 2 GR .
C72 C 1.265(3) -0.276(3) 1.156(2) 0.053(7) Uani 0.253(18) d C 1 D U
H72D H 1.2562 -0.3283 1.1466 0.079 Uiso 0.253(18) calc C 1 GR .
H72E H 1.3054 -0.2715 1.1946 0.079 Uiso 0.253(18) calc C 1 GR .
H72F H 1.2966 -0.2519 1.1240 0.079 Uiso 0.253(18) calc C 1 GR .
C71 C 1.132(4) -0.170(3) 1.135(2) 0.050(6) Uani 0.253(18) d C 1 D U
H71D H 1.1185 -0.1765 1.0913 0.074 Uiso 0.253(18) calc C 1 GR .
H71E H 1.1816 -0.1320 1.1423 0.074 Uiso 0.253(18) calc C 1 GR .
H71F H 1.0736 -0.1546 1.1530 0.074 Uiso 0.253(18) calc C 1 GR .
C69 C 1.168(3) -0.241(2) 1.163(2) 0.045(4) Uani 0.253(18) d C 1 D U

loop_
_atom_site_aniso_label
_atom_site_aniso_U_11
_atom_site_aniso_U_22
_atom_site_aniso_U_33
_atom_site_aniso_U_23
_atom_site_aniso_U_13
_atom_site_aniso_U_12
U1 0.02280(17) 0.01767(16) 0.02348(16) -0.00248(13) 0.00135(11) -0.00229(13)
U2 0.02127(17) 0.01802(17) 0.02351(16) -0.00068(13) 0.00129(11) -0.00129(13)
K1 0.0286(10) 0.0222(10) 0.0280(10) -0.0026(8) 0.0012(8) -0.0011(8)
K2 0.0280(10) 0.0228(11) 0.0302(10) -0.0003(8) 0.0029(8) -0.0002(8)
S1 0.0780(19) 0.0261(13) 0.0287(12) -0.0044(12) 0.0132(11) -0.0029(15)
S2 0.0557(16) 0.0320(15) 0.0312(12) -0.0065(10) 0.0074(11) -0.0052(12)
S3 0.0553(17) 0.0513(18) 0.0467(16) -0.0245(14) 0.0154(13) -0.0144(14)
Si1 0.0268(13) 0.0193(13) 0.0278(13) -0.0002(10) 0.0039(10) -0.0015(10)
Si2 0.0287(13) 0.0197(13) 0.0273(13) 0.0017(10) -0.0005(10) 0.0004(10)
Si3 0.0245(12) 0.0216(13) 0.0301(13) -0.0050(10) -0.0033(10) -0.0017(10)
Si4 0.0220(12) 0.0239(13) 0.0294(13) -0.0024(10) 0.0008(9) -0.0013(10)
Si5 0.0250(12) 0.0205(14) 0.0261(12) -0.0007(10) -0.0012(9) 0.0012(10)
Si6 0.0239(12) 0.0176(12) 0.0281(13) -0.0014(10) 0.0020(10) -0.0018(10)
O1 0.029(3) 0.026(4) 0.028(3) -0.001(3) 0.001(3) 0.000(3)
O2 0.031(3) 0.021(3) 0.032(3) 0.001(3) 0.008(3) 0.001(3)
O3 0.032(4) 0.027(4) 0.048(4) -0.006(3) 0.002(3) -0.007(3)
O4 0.032(4) 0.026(4) 0.033(4) 0.005(3) 0.005(3) 0.002(3)
O21 0.026(3) 0.027(4) 0.025(3) -0.001(3) -0.005(3) 0.005(3)
O22 0.044(4) 0.021(3) 0.034(4) -0.004(3) -0.003(3) -0.003(3)
O23 0.032(4) 0.037(4) 0.033(4) 0.006(3) -0.004(3) -0.001(3)
O24 0.034(4) 0.030(4) 0.037(4) 0.010(3) 0.000(3) -0.003(3)
O41 0.026(3) 0.026(3) 0.033(3) -0.006(3) 0.000(3) -0.006(3)
O42 0.028(3) 0.025(3) 0.030(3) -0.003(3) -0.005(3) 0.003(3)
O43 0.031(3) 0.033(4) 0.044(4) -0.004(3) 0.000(3) -0.006(3)
O44 0.042(4) 0.026(4) 0.037(4) -0.004(3) -0.009(3) 0.013(3)
O61 0.021(3) 0.036(4) 0.026(3) -0.003(3) 0.001(2) -0.005(3)
O62 0.031(3) 0.023(3) 0.030(3) -0.002(3) 0.006(3) 0.000(3)
O63 0.028(3) 0.032(4) 0.036(4) 0.004(3) 0.001(3) 0.002(3)
O64 0.029(4) 0.030(4) 0.046(4) -0.001(3) 0.003(3) -0.001(3)
O81 0.023(3) 0.025(4) 0.025(3) 0.001(3) 0.000(2) 0.001(3)
O82 0.031(3) 0.021(3) 0.031(3) -0.002(3) -0.003(3) 0.003(3)
O83 0.032(4) 0.023(4) 0.034(4) 0.004(3) -0.003(3) -0.001(3)
O84 0.026(3) 0.026(3) 0.043(4) 0.001(3) 0.001(3) 0.003(3)
O101 0.029(3) 0.016(3) 0.026(3) -0.004(2) 0.000(3) -0.002(2)
O102 0.033(3) 0.018(3) 0.031(3) -0.001(3) 0.003(3) -0.001(3)
O103 0.024(3) 0.027(4) 0.035(4) -0.002(3) 0.003(3) -0.001(3)
O104 0.031(3) 0.026(4) 0.033(3) 0.001(3) 0.000(3) -0.009(3)
C1 0.033(5) 0.026(5) 0.032(5) -0.002(4) 0.012(4) -0.002(4)
C2 0.073(12) 0.069(13) 0.039(9) 0.005(9) 0.025(8) 0.025(10)
C3 0.057(10) 0.058(11) 0.057(10) -0.009(9) 0.030(8) 0.010(9)
C4 0.087(14) 0.034(11) 0.071(14) -0.017(9) 0.032(11) 0.012(9)
C5 0.032(5) 0.029(6) 0.038(5) 0.002(4) 0.002(4) -0.014(4)
C6 0.123(13) 0.065(10) 0.061(9) -0.004(8) -0.030(9) -0.034(9)
C7 0.067(8) 0.042(8) 0.093(10) 0.001(7) 0.044(7) -0.018(6)
C8 0.055(7) 0.044(7) 0.054(7) -0.026(6) 0.008(6) -0.012(6)
C9 0.042(5) 0.036(5) 0.022(4) 0.006(5) 0.004(4) 0.010(5)
C10 0.057(8) 0.065(9) 0.036(6) 0.022(6) 0.015(5) 0.013(6)
C11 0.059(8) 0.047(7) 0.046(7) -0.010(6) 0.008(5) 0.018(6)
C12 0.042(6) 0.055(8) 0.062(8) 0.008(6) -0.012(5) -0.006(6)
C21 0.078(8) 0.023(6) 0.043(6) -0.007(5) -0.011(6) 0.013(6)
C22 0.154(15) 0.037(8) 0.058(9) -0.015(6) -0.013(9) 0.034(9)
C23 0.094(10) 0.044(8) 0.067(9) -0.019(6) -0.013(7) 0.034(7)
C24 0.101(13) 0.031(9) 0.21(2) 0.008(11) -0.015(13) -0.026(8)
C25 0.035(6) 0.055(8) 0.045(6) 0.016(5) -0.008(5) -0.003(5)
C26 0.047(6) 0.059(8) 0.042(6) 0.009(6) 0.006(5) -0.009(6)
C27 0.031(6) 0.100(12) 0.096(11) 0.053(10) -0.002(6) 0.005(7)
C28 0.071(9) 0.077(10) 0.059(8) 0.010(7) -0.012(7) -0.044(8)
C29 0.036(5) 0.050(7) 0.026(5) 0.012(5) 0.002(4) 0.009(5)
C30 0.075(9) 0.066(9) 0.060(8) 0.021(7) 0.021(7) -0.025(8)
C31 0.054(7) 0.045(7) 0.035(6) -0.006(5) 0.002(5) 0.005(5)
C32 0.087(9) 0.043(7) 0.048(7) 0.016(6) -0.003(6) 0.024(7)
C41 0.041(6) 0.025(5) 0.026(5) -0.004(4) 0.002(4) 0.005(4)
C42 0.075(8) 0.029(6) 0.030(5) -0.008(4) 0.003(5) 0.002(5)
C43 0.044(6) 0.038(6) 0.036(6) -0.009(5) -0.010(5) -0.010(5)
C44 0.057(7) 0.036(6) 0.034(5) -0.008(5) -0.002(5) 0.007(5)
C45 0.037(6) 0.041(7) 0.047(6) -0.001(5) 0.007(5) -0.012(5)
C48B 0.104(16) 0.028(11) 0.056(12) -0.011(10) 0.033(12) -0.012(11)
C46 0.112(16) 0.046(12) 0.073(13) 0.002(10) 0.047(12) 0.003(11)
C47 0.070(13) 0.034(13) 0.059(16) 0.019(10) -0.021(12) -0.010(11)
C49 0.045(7) 0.045(8) 0.062(8) -0.004(6) -0.005(5) 0.016(5)
C50 0.065(8) 0.091(10) 0.082(9) -0.052(8) 0.000(7) 0.025(7)
C51 0.131(13) 0.099(12) 0.116(13) 0.029(10) 0.009(10) 0.067(11)
C52 0.055(8) 0.106(13) 0.140(13) -0.039(10) -0.033(8) 0.032(8)
C61 0.021(4) 0.030(5) 0.031(5) 0.000(4) 0.006(4) 0.007(4)
C62 0.024(5) 0.041(6) 0.043(6) 0.008(5) 0.006(4) 0.001(4)
C63 0.034(5) 0.053(7) 0.040(6) -0.016(5) 0.006(4) 0.001(5)
C64 0.050(6) 0.039(7) 0.044(6) 0.008(5) 0.018(5) 0.006(5)
C65 0.033(5) 0.032(6) 0.043(6) 0.003(5) -0.004(4) -0.002(4)
C66 0.060(8) 0.083(10) 0.021(5) 0.018(6) -0.005(5) -0.003(7)
C67 0.032(6) 0.044(7) 0.050(7) 0.012(5) 0.001(5) -0.003(5)
C68 0.041(6) 0.045(7) 0.075(8) 0.013(6) -0.023(6) 0.012(5)
C69B 0.024(6) 0.040(7) 0.037(6) -0.013(5) 0.001(5) -0.009(6)
C70 0.046(16) 0.057(14) 0.054(15) -0.017(13) -0.002(14) -0.013(15)
C70B 0.034(9) 0.041(7) 0.047(8) -0.020(6) -0.007(7) -0.016(7)
C71B 0.063(10) 0.043(9) 0.053(9) -0.001(7) 0.016(8) -0.002(8)
C81 0.042(6) 0.030(6) 0.034(5) -0.006(4) -0.009(4) 0.003(4)
C82 0.047(6) 0.044(7) 0.040(6) -0.011(5) -0.001(5) -0.007(5)
C83 0.045(6) 0.045(7) 0.042(6) -0.010(5) 0.000(5) 0.015(5)
C84 0.044(6) 0.035(6) 0.030(5) -0.003(4) -0.011(4) 0.011(5)
C85 0.032(5) 0.021(5) 0.036(5) -0.003(5) 0.006(4) -0.001(4)
C86 0.082(9) 0.037(7) 0.038(6) -0.004(5) 0.015(6) -0.017(6)
C87 0.031(6) 0.050(8) 0.073(8) 0.010(6) 0.002(5) -0.008(5)
C88 0.056(7) 0.036(6) 0.039(6) 0.013(5) 0.003(5) -0.004(5)
C89 0.032(5) 0.042(6) 0.043(6) 0.005(5) 0.001(4) 0.007(5)
C90 0.033(6) 0.048(8) 0.091(9) 0.007(7) 0.028(6) 0.013(5)
C91 0.060(7) 0.043(8) 0.061(7) -0.005(6) 0.015(6) 0.006(6)
C92 0.033(5) 0.033(6) 0.064(7) 0.009(5) -0.006(5) 0.003(5)
C101 0.031(5) 0.017(5) 0.039(5) -0.003(4) 0.003(4) -0.002(4)
C102 0.048(6) 0.025(5) 0.041(5) 0.006(5) 0.008(4) -0.010(5)
C103 0.046(6) 0.029(5) 0.031(5) -0.010(4) 0.006(4) 0.000(4)
C104 0.045(6) 0.021(5) 0.060(7) -0.007(5) -0.005(5) 0.003(5)
C105 0.027(5) 0.024(5) 0.060(7) -0.014(5) 0.003(5) 0.004(4)
C106 0.032(6) 0.041(7) 0.064(7) -0.007(5) 0.004(5) -0.012(5)
C107 0.031(5) 0.035(6) 0.062(7) -0.006(5) -0.011(5) 0.000(5)
C108 0.031(6) 0.050(8) 0.090(9) -0.043(7) 0.007(6) -0.005(5)
C109 0.046(6) 0.023(5) 0.021(4) 0.000(4) 0.006(4) 0.002(4)
C110 0.061(7) 0.028(6) 0.048(7) 0.007(5) 0.014(5) 0.000(5)
C111 0.093(10) 0.035(7) 0.047(7) -0.003(5) 0.023(7) -0.013(7)
C112 0.043(6) 0.040(6) 0.040(6) 0.004(5) -0.009(5) -0.003(5)
C121 0.122(8) 0.065(7) 0.049(6) 0.003(5) 0.010(6) -0.002(6)
C122 0.146(9) 0.069(7) 0.063(7) 0.005(6) 0.011(7) 0.021(7)
C123 0.140(9) 0.073(7) 0.073(7) 0.015(6) 0.024(7) 0.040(7)
C124 0.117(8) 0.069(7) 0.081(7) 0.031(6) 0.027(7) 0.021(7)
C125 0.108(8) 0.063(7) 0.071(6) 0.017(6) 0.029(6) -0.002(7)
C126 0.109(8) 0.060(7) 0.057(6) 0.004(5) 0.029(6) 0.001(6)
C127 0.127(12) 0.098(12) 0.080(10) -0.008(9) -0.020(10) -0.029(11)
C2B 0.076(14) 0.061(14) 0.053(12) -0.010(12) 0.032(11) 0.005(13)
C4B 0.080(19) 0.046(17) 0.08(2) -0.044(15) 0.034(16) 0.003(15)
C3B 0.050(13) 0.051(13) 0.074(14) 0.004(12) 0.019(12) 0.014(12)
C48 0.096(17) 0.033(12) 0.062(14) 0.003(10) -0.001(13) -0.023(12)
C46B 0.116(19) 0.048(14) 0.031(12) -0.007(10) 0.041(12) -0.008(13)
C47B 0.087(16) 0.056(17) 0.09(2) 0.040(14) -0.016(16) -0.002(15)
C72B 0.037(7) 0.076(10) 0.043(7) -0.015(7) 0.008(6) -0.023(7)
C72 0.041(13) 0.068(15) 0.051(14) -0.015(13) 0.009(12) -0.018(13)
C71 0.051(12) 0.053(12) 0.045(12) -0.011(11) 0.002(12) -0.003(13)
C69 0.038(9) 0.052(9) 0.043(8) -0.014(8) -0.001(8) -0.014(8)

loop_
_atom_type_symbol
_atom_type_description
_atom_type_scat_dispersion_real
_atom_type_scat_dispersion_imag
_atom_type_scat_source
C C 0.0033 0.0016 'International Tables Vol C Tables 4.2.6.8 and 6.1.1.4'
H H 0.0000 0.0000 'International Tables Vol C Tables 4.2.6.8 and 6.1.1.4'
K K 0.2009 0.2494 'International Tables Vol C Tables 4.2.6.8 and 6.1.1.4'
O O 0.0106 0.0060 'International Tables Vol C Tables 4.2.6.8 and 6.1.1.4'
S S 0.1246 0.1234 'International Tables Vol C Tables 4.2.6.8 and 6.1.1.4'
Si Si 0.0817 0.0704 'International Tables Vol C Tables 4.2.6.8 and 6.1.1.4'
U U -9.6767 9.6646 'International Tables Vol C Tables 4.2.6.8 and 6.1.1.4'

loop_
_geom_angle_atom_site_label_1
_geom_angle_atom_site_label_2
_geom_angle_atom_site_label_3
_geom_angle
K1 U1 U2 176.24(3)
S1 U1 U2 47.52(5)
S1 U1 K1 136.18(6)
S2 U1 U2 47.22(5)
S2 U1 K1 130.27(6)
S2 U1 S1 79.38(7)
S3 U1 U2 46.63(6)
S3 U1 K1 131.94(7)
S3 U1 S1 79.06(9)
S3 U1 S2 77.93(8)
O1 U1 U2 126.81(16)
O1 U1 K1 55.51(16)
O1 U1 S1 97.82(16)
O1 U1 S2 173.50(17)
O1 U1 S3 95.81(17)
O1 U1 O21 89.6(2)
O21 U1 U2 123.17(16)
O21 U1 K1 53.11(16)
O21 U1 S1 170.61(16)
O21 U1 S2 92.62(17)
O21 U1 S3 94.56(17)
O41 U1 U2 125.89(16)
O41 U1 K1 55.57(16)
O41 U1 S1 94.74(18)
O41 U1 S2 96.87(17)
O41 U1 S3 172.49(17)
O41 U1 O1 89.2(2)
O41 U1 O21 91.1(2)
K2 U2 U1 176.60(3)
S1 U2 U1 47.24(6)
S1 U2 K2 130.45(7)
S2 U2 U1 47.10(5)
S2 U2 K2 131.77(6)
S2 U2 S1 79.07(8)
S3 U2 U1 46.60(6)
S3 U2 K2 136.74(7)
S3 U2 S1 78.81(9)
S3 U2 S2 77.81(8)
O61 U2 U1 123.29(15)
O61 U2 K2 53.44(16)
O61 U2 S1 95.57(16)
O61 U2 S2 92.37(17)
O61 U2 S3 169.40(17)
O81 U2 U1 126.56(16)
O81 U2 K2 55.88(16)
O81 U2 S1 173.30(16)
O81 U2 S2 97.87(17)
O81 U2 S3 94.74(16)
O81 U2 O61 90.5(2)
O101 U2 U1 125.44(14)
O101 U2 K2 55.43(15)
O101 U2 S1 93.09(16)
O101 U2 S2 171.88(15)
O101 U2 S3 98.71(16)
O101 U2 O61 90.5(2)
O101 U2 O81 89.7(2)
Si1 K1 U1 64.36(5)
Si2 K1 U1 64.94(5)
Si2 K1 Si1 103.73(8)
Si2 K1 Si3 102.48(8)
Si3 K1 U1 64.58(5)
Si3 K1 Si1 102.72(8)
O1 K1 U1 37.60(11)
O1 K1 Si1 27.03(12)
O1 K1 Si2 89.41(13)
O1 K1 Si3 83.78(13)
O1 K1 O41 62.49(17)
O2 K1 U1 91.08(14)
O2 K1 Si1 26.86(13)
O2 K1 Si2 115.83(16)
O2 K1 Si3 119.75(15)
O2 K1 O1 53.88(17)
O2 K1 O21 104.5(2)
O2 K1 O41 111.12(19)
O21 K1 U1 37.81(12)
O21 K1 Si1 83.96(14)
O21 K1 Si2 27.47(13)
O21 K1 Si3 88.66(13)
O21 K1 O1 64.11(18)
O21 K1 O41 64.86(17)
O22 K1 U1 91.28(14)
O22 K1 Si1 126.47(16)
O22 K1 Si2 27.88(14)
O22 K1 Si3 108.25(16)
O22 K1 O1 116.91(19)
O22 K1 O2 127.6(2)
O22 K1 O21 54.96(19)
O22 K1 O41 101.7(2)
O41 K1 U1 37.45(12)
O41 K1 Si1 86.86(14)
O41 K1 Si2 85.17(14)
O41 K1 Si3 27.17(12)
O42 K1 U1 91.12(14)
O42 K1 Si1 114.38(16)
O42 K1 Si2 119.52(15)
O42 K1 Si3 26.72(13)
O42 K1 O1 103.90(19)
O42 K1 O2 119.4(2)
O42 K1 O21 113.12(19)
O42 K1 O22 112.8(2)
O42 K1 O41 53.84(17)
Si4 K2 U2 64.89(5)
Si4 K2 Si5 102.51(8)
Si5 K2 U2 64.52(5)
Si6 K2 U2 65.70(5)
Si6 K2 Si4 111.24(8)
Si6 K2 Si5 96.13(7)
O61 K2 U2 37.95(11)
O61 K2 Si4 27.40(12)
O61 K2 Si5 89.16(14)
O61 K2 Si6 89.38(13)
O61 K2 O81 64.61(17)
O61 K2 O101 64.55(16)
O62 K2 U2 91.49(14)
O62 K2 Si4 27.82(13)
O62 K2 Si5 109.39(15)
O62 K2 Si6 134.30(15)
O62 K2 O61 55.01(17)
O62 K2 O81 100.97(18)
O62 K2 O82 114.7(2)
O62 K2 O101 117.54(18)
O62 K2 O102 123.0(2)
O81 K2 U2 37.80(11)
O81 K2 Si4 83.96(13)
O81 K2 Si5 26.96(11)
O81 K2 Si6 84.84(12)
O82 K2 U2 91.26(14)
O82 K2 Si4 120.27(16)
O82 K2 Si5 27.00(14)
O82 K2 Si6 105.33(15)
O82 K2 O61 114.2(2)
O82 K2 O81 53.95(17)
O82 K2 O101 102.26(18)
O82 K2 O102 122.2(2)
O101 K2 U2 37.46(12)
O101 K2 Si4 90.21(13)
O101 K2 Si5 82.50(13)
O101 K2 Si6 28.30(12)
O101 K2 O81 62.87(16)
O102 K2 U2 89.89(14)
O102 K2 Si4 112.12(15)
O102 K2 Si5 122.11(14)
O102 K2 Si6 28.72(13)
O102 K2 O61 100.91(19)
O102 K2 O81 113.56(18)
O102 K2 O101 53.64(18)
U1 S1 U2 85.24(8)
U1 S2 U2 85.68(7)
U1 S3 U2 86.77(9)
O1 Si1 K1 56.7(2)
O1 Si1 O2 104.0(3)
O1 Si1 O3 114.0(4)
O1 Si1 O4 114.6(3)
O2 Si1 K1 47.3(2)
O3 Si1 K1 122.6(3)
O3 Si1 O2 105.9(3)
O4 Si1 K1 129.2(3)
O4 Si1 O2 111.3(3)
O4 Si1 O3 106.8(4)
O21 Si2 K1 55.8(2)
O21 Si2 O22 104.2(3)
O21 Si2 O23 114.8(4)
O21 Si2 O24 114.8(4)
O22 Si2 K1 49.3(2)
O23 Si2 K1 120.0(3)
O23 Si2 O22 110.4(4)
O23 Si2 O24 106.8(3)
O24 Si2 K1 131.9(3)
O24 Si2 O22 105.6(4)
O41 Si3 K1 57.2(2)
O41 Si3 O42 104.0(3)
O41 Si3 O43 114.3(4)
O41 Si3 O44 114.7(4)
O42 Si3 K1 47.0(2)
O43 Si3 K1 127.2(3)
O43 Si3 O42 112.8(4)
O43 Si3 O44 106.5(4)
O44 Si3 K1 124.8(3)
O44 Si3 O42 104.2(3)
O61 Si4 K2 55.1(2)
O61 Si4 O62 102.8(3)
O61 Si4 O63 114.2(3)
O61 Si4 O64 115.0(4)
O62 Si4 K2 48.2(2)
O63 Si4 K2 121.2(3)
O63 Si4 O62 110.3(3)
O63 Si4 O64 108.3(4)
O64 Si4 K2 129.2(3)
O64 Si4 O62 105.8(4)
O81 Si5 K2 57.3(2)
O81 Si5 O82 104.3(3)
O81 Si5 O83 113.6(3)
O81 Si5 O84 115.5(3)
O82 Si5 K2 47.0(2)
O83 Si5 K2 126.1(2)
O83 Si5 O82 110.6(3)
O83 Si5 O84 106.9(3)
O84 Si5 K2 125.3(3)
O84 Si5 O82 105.5(3)
O101 Si6 K2 60.1(2)
O101 Si6 O102 103.6(3)
O101 Si6 O103 114.3(3)
O101 Si6 O104 114.9(3)
O102 Si6 K2 52.3(2)
O103 Si6 K2 96.2(2)
O103 Si6 O102 104.4(3)
O103 Si6 O104 106.7(3)
O104 Si6 K2 155.8(2)
O104 Si6 O102 112.5(3)
U1 O1 K1 86.89(19)
Si1 O1 U1 169.5(4)
Si1 O1 K1 96.3(3)
Si1 O2 K1 105.9(3)
C1 O2 K1 120.6(5)
C1 O2 Si1 133.4(6)
C5 O3 Si1 133.8(6)
C9 O4 Si1 133.7(6)
U1 O21 K1 89.1(2)
Si2 O21 U1 167.5(4)
Si2 O21 K1 96.7(3)
Si2 O22 K1 102.8(3)
C21 O22 K1 126.8(6)
C21 O22 Si2 130.4(7)
C25 O23 Si2 132.1(6)
C29 O24 Si2 132.8(6)
U1 O41 K1 86.98(19)
Si3 O41 U1 175.4(4)
Si3 O41 K1 95.7(3)
Si3 O42 K1 106.3(3)
C41 O42 K1 121.6(5)
C41 O42 Si3 131.1(5)
C45 O43 Si3 134.6(6)
C49 O44 Si3 133.4(7)
U2 O61 K2 88.61(19)
Si4 O61 U2 165.7(4)
Si4 O61 K2 97.5(3)
Si4 O62 K2 104.0(3)
C61 O62 K2 123.9(5)
C61 O62 Si4 132.0(6)
C65 O63 Si4 132.7(6)
Si4 O64 C69 122.9(17)
C69B O64 Si4 137.8(8)
C69B O64 C69 23.0(14)
U2 O81 K2 86.33(19)
Si5 O81 U2 170.3(3)
Si5 O81 K2 95.7(3)
Si5 O82 K2 106.0(3)
C81 O82 K2 123.6(5)
C81 O82 Si5 129.9(6)
C85 O83 Si5 133.3(6)
C89 O84 Si5 131.8(7)
U2 O101 K2 87.11(18)
Si6 O101 U2 175.2(4)
Si6 O101 K2 91.6(2)
Si6 O102 K2 99.0(3)
C101 O102 K2 116.6(5)
C101 O102 Si6 131.5(6)
C105 O103 Si6 129.8(6)
C109 O104 Si6 134.6(6)
O2 C1 C2 109.5(9)
O2 C1 C3 109.7(10)
O2 C1 C4 106.8(10)
O2 C1 C2B 112.6(14)
O2 C1 C3B 106.2(14)
C2 C1 C3 107.7(13)
C2 C1 C3B 140.8(16)
C3 C1 C3B 43.4(15)
C4 C1 C2 117.9(15)
C4 C1 C3 105.0(14)
C4 C1 C3B 64.5(17)
C2B C1 C2 52.1(17)
C2B C1 C3 57.4(17)
C2B C1 C4 140.4(16)
C2B C1 C3B 99(2)
C4B C1 O2 110.6(16)
C4B C1 C2 78(2)
C4B C1 C3 134.2(18)
C4B C1 C4 42(2)
C4B C1 C2B 122(2)
C4B C1 C3B 104(2)
C1 C2 H2A 109.5
C1 C2 H2B 109.5
C1 C2 H2C 109.5
C1 C3 H3A 109.5
C1 C3 H3B 109.5
C1 C3 H3C 109.5
C1 C4 H4A 109.5
C1 C4 H4B 109.5
C1 C4 H4C 109.5
O3 C5 C6 104.9(9)
O3 C5 C7 106.7(9)
O3 C5 C8 111.4(8)
C6 C5 C7 113.9(11)
C6 C5 C8 109.3(11)
C7 C5 C8 110.5(9)
C5 C6 H6A 109.5
C5 C6 H6B 109.5
C5 C6 H6C 109.5
H6A C6 H6B 109.5
H6A C6 H6C 109.5
H6B C6 H6C 109.5
C5 C7 H7A 109.5
C5 C7 H7B 109.5
C5 C7 H7C 109.5
H7A C7 H7B 109.5
H7A C7 H7C 109.5
H7B C7 H7C 109.5
C5 C8 H8A 109.5
C5 C8 H8B 109.5
C5 C8 H8C 109.5
H8A C8 H8B 109.5
H8A C8 H8C 109.5
H8B C8 H8C 109.5
O4 C9 C10 104.9(7)
O4 C9 C11 109.0(8)
O4 C9 C12 110.1(9)
C11 C9 C10 110.2(10)
C11 C9 C12 111.0(9)
C12 C9 C10 111.4(9)
C9 C10 H10A 109.5
C9 C10 H10B 109.5
C9 C10 H10C 109.5
H10A C10 H10B 109.5
H10A C10 H10C 109.5
H10B C10 H10C 109.5
C9 C11 H11A 109.5
C9 C11 H11B 109.5
C9 C11 H11C 109.5
H11A C11 H11B 109.5
H11A C11 H11C 109.5
H11B C11 H11C 109.5
C9 C12 H12A 109.5
C9 C12 H12B 109.5
C9 C12 H12C 109.5
H12A C12 H12B 109.5
H12A C12 H12C 109.5
H12B C12 H12C 109.5
O22 C21 C22 105.6(10)
O22 C21 C23 112.4(10)
O22 C21 C24 109.2(11)
C22 C21 C23 111.3(11)
C22 C21 C24 107.2(13)
C23 C21 C24 110.9(12)
C21 C22 H22A 109.5
C21 C22 H22B 109.5
C21 C22 H22C 109.5
H22A C22 H22B 109.5
H22A C22 H22C 109.5
H22B C22 H22C 109.5
C21 C23 H23A 109.5
C21 C23 H23B 109.5
C21 C23 H23C 109.5
H23A C23 H23B 109.5
H23A C23 H23C 109.5
H23B C23 H23C 109.5
C21 C24 H24A 109.5
C21 C24 H24B 109.5
C21 C24 H24C 109.5
H24A C24 H24B 109.5
H24A C24 H24C 109.5
H24B C24 H24C 109.5
O23 C25 C26 110.6(8)
O23 C25 C27 103.9(9)
O23 C25 C28 107.7(9)
C26 C25 C27 109.4(10)
C28 C25 C26 111.5(10)
C28 C25 C27 113.5(11)
C25 C26 H26A 109.5
C25 C26 H26B 109.5
C25 C26 H26C 109.5
H26A C26 H26B 109.5
H26A C26 H26C 109.5
H26B C26 H26C 109.5
C25 C27 H27A 109.5
C25 C27 H27B 109.5
C25 C27 H27C 109.5
H27A C27 H27B 109.5
H27A C27 H27C 109.5
H27B C27 H27C 109.5
C25 C28 H28A 109.5
C25 C28 H28B 109.5
C25 C28 H28C 109.5
H28A C28 H28B 109.5
H28A C28 H28C 109.5
H28B C28 H28C 109.5
O24 C29 C30 105.9(9)
O24 C29 C31 110.6(8)
O24 C29 C32 106.0(9)
C30 C29 C31 111.3(10)
C30 C29 C32 111.8(10)
C31 C29 C32 111.0(9)
C29 C30 H30A 109.5
C29 C30 H30B 109.5
C29 C30 H30C 109.5
H30A C30 H30B 109.5
H30A C30 H30C 109.5
H30B C30 H30C 109.5
C29 C31 H31A 109.5
C29 C31 H31B 109.5
C29 C31 H31C 109.5
H31A C31 H31B 109.5
H31A C31 H31C 109.5
H31B C31 H31C 109.5
C29 C32 H32A 109.5
C29 C32 H32B 109.5
C29 C32 H32C 109.5
H32A C32 H32B 109.5
H32A C32 H32C 109.5
H32B C32 H32C 109.5
O42 C41 C42 108.7(8)
O42 C41 C43 111.7(7)
O42 C41 C44 105.2(7)
C43 C41 C42 110.5(9)
C44 C41 C42 110.5(8)
C44 C41 C43 110.2(9)
C41 C42 H42A 109.5
C41 C42 H42B 109.5
C41 C42 H42C 109.5
H42A C42 H42B 109.5
H42A C42 H42C 109.5
H42B C42 H42C 109.5
C41 C43 H43A 109.5
C41 C43 H43B 109.5
C41 C43 H43C 109.5
H43A C43 H43B 109.5
H43A C43 H43C 109.5
H43B C43 H43C 109.5
C41 C44 H44A 109.5
C41 C44 H44B 109.5
C41 C44 H44C 109.5
H44A C44 H44B 109.5
H44A C44 H44C 109.5
H44B C44 H44C 109.5
O43 C45 C48B 106.8(13)
O43 C45 C46 105.9(13)
O43 C45 C47 112.4(11)
O43 C45 C48 107.6(11)
O43 C45 C46B 104.6(13)
O43 C45 C47B 111.4(13)
C48B C45 C46 55.0(14)
C48B C45 C48 43.7(13)
C48B C45 C46B 104.7(16)
C48B C45 C47B 109.2(19)
C46 C45 C48 97.3(16)
C47 C45 C48B 138.0(17)
C47 C45 C46 123.7(18)
C47 C45 C48 108.1(17)
C47 C45 C46B 79.6(17)
C47 C45 C47B 42.1(15)
C46B C45 C46 51.2(15)
C46B C45 C48 140.3(16)
C47B C45 C46 142.5(17)
C47B C45 C48 68.6(18)
C47B C45 C46B 119(2)
C45 C48B H48A 109.5
C45 C48B H48B 109.5
C45 C48B H48C 109.5
H48A C48B H48B 109.5
H48A C48B H48C 109.5
H48B C48B H48C 109.5
C45 C46 H46A 109.5
C45 C46 H46B 109.5
C45 C46 H46C 109.5
C45 C47 H47A 109.5
C45 C47 H47B 109.5
C45 C47 H47C 109.5
O44 C49 C50 113.7(10)
O44 C49 C51 106.6(11)
O44 C49 C52 108.8(10)
C50 C49 C51 115.4(13)
C50 C49 C52 109.0(12)
C51 C49 C52 102.5(13)
C49 C50 H50A 109.5
C49 C50 H50B 109.5
C49 C50 H50C 109.5
H50A C50 H50B 109.5
H50A C50 H50C 109.5
H50B C50 H50C 109.5
C49 C51 H51A 109.5
C49 C51 H51B 109.5
C49 C51 H51C 109.5
H51A C51 H51B 109.5
H51A C51 H51C 109.5
H51B C51 H51C 109.5
C49 C52 H52A 109.5
C49 C52 H52B 109.5
C49 C52 H52C 109.5
H52A C52 H52B 109.5
H52A C52 H52C 109.5
H52B C52 H52C 109.5
O62 C61 C62 111.3(7)
O62 C61 C63 105.3(7)
O62 C61 C64 110.3(7)
C63 C61 C62 110.1(8)
C63 C61 C64 111.2(9)
C64 C61 C62 108.5(8)
C61 C62 H62A 109.5
C61 C62 H62B 109.5
C61 C62 H62C 109.5
H62A C62 H62B 109.5
H62A C62 H62C 109.5
H62B C62 H62C 109.5
C61 C63 H63A 109.5
C61 C63 H63B 109.5
C61 C63 H63C 109.5
H63A C63 H63B 109.5
H63A C63 H63C 109.5
H63B C63 H63C 109.5
C61 C64 H64A 109.5
C61 C64 H64B 109.5
C61 C64 H64C 109.5
H64A C64 H64B 109.5
H64A C64 H64C 109.5
H64B C64 H64C 109.5
O63 C65 C66 110.3(9)
O63 C65 C67 111.0(8)
O63 C65 C68 105.4(8)
C66 C65 C67 110.8(9)
C66 C65 C68 109.6(9)
C67 C65 C68 109.6(9)
C65 C66 H66A 109.5
C65 C66 H66B 109.5
C65 C66 H66C 109.5
H66A C66 H66B 109.5
H66A C66 H66C 109.5
H66B C66 H66C 109.5
C65 C67 H67A 109.5
C65 C67 H67B 109.5
C65 C67 H67C 109.5
H67A C67 H67B 109.5
H67A C67 H67C 109.5
H67B C67 H67C 109.5
C65 C68 H68A 109.5
C65 C68 H68B 109.5
C65 C68 H68C 109.5
H68A C68 H68B 109.5
H68A C68 H68C 109.5
H68B C68 H68C 109.5
O64 C69B C70B 109.2(12)
O64 C69B C71B 106.0(11)
O64 C69B C72B 107.3(11)
C70B C69B C71B 115.4(13)
C70B C69B C72B 108.8(12)
C71B C69B C72B 109.8(13)
C69B C70B H70D 109.5
C69B C70B H70E 109.5
C69B C70B H70F 109.5
H70D C70B H70E 109.5
H70D C70B H70F 109.5
H70E C70B H70F 109.5
C69B C71B H71A 109.5
C69B C71B H71B 109.5
C69B C71B H71C 109.5
H71A C71B H71B 109.5
H71A C71B H71C 109.5
H71B C71B H71C 109.5
O82 C81 C82 108.9(8)
O82 C81 C83 104.9(8)
O82 C81 C84 110.8(8)
C82 C81 C83 111.6(9)
C82 C81 C84 111.3(9)
C84 C81 C83 109.2(9)
C81 C82 H82A 109.5
C81 C82 H82B 109.5
C81 C82 H82C 109.5
H82A C82 H82B 109.5
H82A C82 H82C 109.5
H82B C82 H82C 109.5
C81 C83 H83A 109.5
C81 C83 H83B 109.5
C81 C83 H83C 109.5
H83A C83 H83B 109.5
H83A C83 H83C 109.5
H83B C83 H83C 109.5
C81 C84 H84A 109.5
C81 C84 H84B 109.5
C81 C84 H84C 109.5
H84A C84 H84B 109.5
H84A C84 H84C 109.5
H84B C84 H84C 109.5
O83 C85 C86 108.4(7)
O83 C85 C87 111.2(9)
O83 C85 C88 106.6(7)
C86 C85 C88 108.7(9)
C87 C85 C86 111.9(9)
C87 C85 C88 109.9(8)
C85 C86 H86A 109.5
C85 C86 H86B 109.5
C85 C86 H86C 109.5
H86A C86 H86B 109.5
H86A C86 H86C 109.5
H86B C86 H86C 109.5
C85 C87 H87A 109.5
C85 C87 H87B 109.5
C85 C87 H87C 109.5
H87A C87 H87B 109.5
H87A C87 H87C 109.5
H87B C87 H87C 109.5
C85 C88 H88A 109.5
C85 C88 H88B 109.5
C85 C88 H88C 109.5
H88A C88 H88B 109.5
H88A C88 H88C 109.5
H88B C88 H88C 109.5
O84 C89 C90 104.7(9)
O84 C89 C91 110.7(8)
O84 C89 C92 108.0(8)
C90 C89 C91 111.0(9)
C90 C89 C92 111.5(9)
C91 C89 C92 110.8(9)
C89 C90 H90A 109.5
C89 C90 H90B 109.5
C89 C90 H90C 109.5
H90A C90 H90B 109.5
H90A C90 H90C 109.5
H90B C90 H90C 109.5
C89 C91 H91A 109.5
C89 C91 H91B 109.5
C89 C91 H91C 109.5
H91A C91 H91B 109.5
H91A C91 H91C 109.5
H91B C91 H91C 109.5
C89 C92 H92A 109.5
C89 C92 H92B 109.5
C89 C92 H92C 109.5
H92A C92 H92B 109.5
H92A C92 H92C 109.5
H92B C92 H92C 109.5
O102 C101 C102 111.2(8)
O102 C101 C103 108.8(7)
O102 C101 C104 105.0(7)
C102 C101 C103 110.6(8)
C102 C101 C104 110.1(8)
C103 C101 C104 111.1(8)
C101 C102 H10D 109.5
C101 C102 H10E 109.5
C101 C102 H10F 109.5
H10D C102 H10E 109.5
H10D C102 H10F 109.5
H10E C102 H10F 109.5
C101 C103 H10G 109.5
C101 C103 H10H 109.5
C101 C103 H10I 109.5
H10G C103 H10H 109.5
H10G C103 H10I 109.5
H10H C103 H10I 109.5
C101 C104 H10J 109.5
C101 C104 H10K 109.5
C101 C104 H10L 109.5
H10J C104 H10K 109.5
H10J C104 H10L 109.5
H10K C104 H10L 109.5
O103 C105 C106 108.1(8)
O103 C105 C107 106.0(8)
O103 C105 C108 110.8(8)
C106 C105 C108 111.4(9)
C107 C105 C106 110.3(9)
C107 C105 C108 110.2(9)
C105 C106 H10M 109.5
C105 C106 H10N 109.5
C105 C106 H10O 109.5
H10M C106 H10N 109.5
H10M C106 H10O 109.5
H10N C106 H10O 109.5
C105 C107 H10P 109.5
C105 C107 H10Q 109.5
C105 C107 H10R 109.5
H10P C107 H10Q 109.5
H10P C107 H10R 109.5
H10Q C107 H10R 109.5
C105 C108 H10S 109.5
C105 C108 H10T 109.5
C105 C108 H10U 109.5
H10S C108 H10T 109.5
H10S C108 H10U 109.5
H10T C108 H10U 109.5
O104 C109 C110 105.5(8)
O104 C109 C111 108.9(9)
O104 C109 C112 110.4(7)
C110 C109 C112 110.3(9)
C111 C109 C110 110.2(8)
C111 C109 C112 111.3(9)
C109 C110 H11D 109.5
C109 C110 H11E 109.5
C109 C110 H11F 109.5
H11D C110 H11E 109.5
H11D C110 H11F 109.5
H11E C110 H11F 109.5
C109 C111 H11G 109.5
C109 C111 H11H 109.5
C109 C111 H11I 109.5
H11G C111 H11H 109.5
H11G C111 H11I 109.5
H11H C111 H11I 109.5
C109 C112 H11J 109.5
C109 C112 H11K 109.5
C109 C112 H11L 109.5
H11J C112 H11K 109.5
H11J C112 H11L 109.5
H11K C112 H11L 109.5
C122 C121 C126 114.5(18)
C122 C121 C127 125.1(17)
C126 C121 C127 120.4(16)
C121 C122 H122 117.8
C123 C122 C121 124.3(19)
C123 C122 H122 117.8
C122 C123 H123 119.9
C122 C123 C124 120.2(17)
C124 C123 H123 119.9
C123 C124 H124 120.9
C125 C124 C123 118.3(19)
C125 C124 H124 120.9
C124 C125 H125 120.5
C124 C125 C126 119.1(18)
C126 C125 H125 120.5
C121 C126 C125 123.6(16)
C121 C126 H126 118.2
C125 C126 H126 118.2
C121 C127 H12D 109.5
C121 C127 H12E 109.5
C121 C127 H12F 109.5
H12D C127 H12E 109.5
H12D C127 H12F 109.5
H12E C127 H12F 109.5
C1 C2B H2BA 109.5
C1 C2B H2BB 109.5
C1 C2B H2BC 109.5
H2BA C2B H2BB 109.5
H2BA C2B H2BC 109.5
H2BB C2B H2BC 109.5
C1 C4B H4BA 109.5
C1 C4B H4BB 109.5
C1 C4B H4BC 109.5
H4BA C4B H4BB 109.5
H4BA C4B H4BC 109.5
H4BB C4B H4BC 109.5
C1 C3B H3BA 109.5
C1 C3B H3BB 109.5
C1 C3B H3BC 109.5
H3BA C3B H3BB 109.5
H3BA C3B H3BC 109.5
H3BB C3B H3BC 109.5
C45 C48 H48D 109.5
C45 C48 H48E 109.5
C45 C48 H48F 109.5
C45 C46B H46D 109.5
C45 C46B H46E 109.5
C45 C46B H46F 109.5
H46D C46B H46E 109.5
H46D C46B H46F 109.5
H46E C46B H46F 109.5
C45 C47B H47D 109.5
C45 C47B H47E 109.5
C45 C47B H47F 109.5
H47D C47B H47E 109.5
H47D C47B H47F 109.5
H47E C47B H47F 109.5
C69B C72B H72A 109.5
C69B C72B H72B 109.5
C69B C72B H72C 109.5
H72A C72B H72B 109.5
H72A C72B H72C 109.5
H72B C72B H72C 109.5
C70 C69 O64 120(4)
C70 C69 C72 105(4)
C72 C69 O64 110(3)
C71 C69 O64 90(3)
C71 C69 C70 107(4)
C71 C69 C72 126(4)

loop_
_geom_bond_atom_site_label_1
_geom_bond_atom_site_label_2
_geom_bond_distance
U1 U2 3.8555(5)
U1 K1 3.593(2)
U1 S1 2.841(3)
U1 S2 2.832(2)
U1 S3 2.806(3)
U1 O1 2.195(6)
U1 O21 2.203(6)
U1 O41 2.188(6)
U2 K2 3.582(2)
U2 S1 2.854(2)
U2 S2 2.838(3)
U2 S3 2.807(3)
U2 O61 2.203(6)
U2 O81 2.200(5)
U2 O101 2.181(6)
K1 Si1 3.526(3)
K1 Si2 3.450(3)
K1 Si3 3.515(3)
K1 O1 2.966(6)
K1 O2 2.692(6)
K1 O21 2.874(6)
K1 O22 2.683(7)
K1 O41 2.967(6)
K1 O42 2.678(6)
K2 Si4 3.478(3)
K2 Si5 3.513(3)
K2 Si6 3.404(3)
K2 O61 2.878(6)
K2 O62 2.671(6)
K2 O81 2.971(6)
K2 O82 2.674(6)
K2 O101 2.953(6)
K2 O102 2.726(6)
Si1 O1 1.612(6)
Si1 O2 1.656(7)
Si1 O3 1.634(7)
Si1 O4 1.626(7)
Si2 O21 1.602(7)
Si2 O22 1.654(7)
Si2 O23 1.613(7)
Si2 O24 1.623(7)
Si3 O41 1.613(6)
Si3 O42 1.646(6)
Si3 O43 1.620(7)
Si3 O44 1.630(7)
Si4 O61 1.614(6)
Si4 O62 1.673(6)
Si4 O63 1.620(7)
Si4 O64 1.622(7)
Si5 O81 1.601(6)
Si5 O82 1.659(6)
Si5 O83 1.625(7)
Si5 O84 1.641(6)
Si6 O101 1.614(6)
Si6 O102 1.656(6)
Si6 O103 1.632(6)
Si6 O104 1.634(6)
O2 C1 1.437(10)
O3 C5 1.443(11)
O4 C9 1.447(11)
O22 C21 1.443(13)
O23 C25 1.465(12)
O24 C29 1.470(11)
O42 C41 1.462(11)
O43 C45 1.450(13)
O44 C49 1.434(12)
O62 C61 1.435(10)
O63 C65 1.433(12)
O64 C69B 1.418(15)
O64 C69 1.68(5)
O82 C81 1.450(11)
O83 C85 1.424(11)
O84 C89 1.434(12)
O102 C101 1.451(11)
O103 C105 1.465(11)
O104 C109 1.448(11)
C1 C2 1.53(2)
C1 C3 1.55(2)
C1 C4 1.51(2)
C1 C2B 1.51(4)
C1 C4B 1.40(4)
C1 C3B 1.56(3)
C2 H2A 0.9800
C2 H2B 0.9800
C2 H2C 0.9800
C3 H3A 0.9800
C3 H3B 0.9800
C3 H3C 0.9800
C4 H4A 0.9800
C4 H4B 0.9800
C4 H4C 0.9800
C5 C6 1.467(17)
C5 C7 1.484(14)
C5 C8 1.535(15)
C6 H6A 0.9800
C6 H6B 0.9800
C6 H6C 0.9800
C7 H7A 0.9800
C7 H7B 0.9800
C7 H7C 0.9800
C8 H8A 0.9800
C8 H8B 0.9800
C8 H8C 0.9800
C9 C10 1.536(13)
C9 C11 1.509(14)
C9 C12 1.514(16)
C10 H10A 0.9800
C10 H10B 0.9800
C10 H10C 0.9800
C11 H11A 0.9800
C11 H11B 0.9800
C11 H11C 0.9800
C12 H12A 0.9800
C12 H12B 0.9800
C12 H12C 0.9800
C21 C22 1.489(17)
C21 C23 1.510(17)
C21 C24 1.52(2)
C22 H22A 0.9800
C22 H22B 0.9800
C22 H22C 0.9800
C23 H23A 0.9800
C23 H23B 0.9800
C23 H23C 0.9800
C24 H24A 0.9800
C24 H24B 0.9800
C24 H24C 0.9800
C25 C26 1.523(14)
C25 C27 1.530(16)
C25 C28 1.486(19)
C26 H26A 0.9800
C26 H26B 0.9800
C26 H26C 0.9800
C27 H27A 0.9800
C27 H27B 0.9800
C27 H27C 0.9800
C28 H28A 0.9800
C28 H28B 0.9800
C28 H28C 0.9800
C29 C30 1.481(15)
C29 C31 1.514(15)
C29 C32 1.532(15)
C30 H30A 0.9800
C30 H30B 0.9800
C30 H30C 0.9800
C31 H31A 0.9800
C31 H31B 0.9800
C31 H31C 0.9800
C32 H32A 0.9800
C32 H32B 0.9800
C32 H32C 0.9800
C41 C42 1.524(14)
C41 C43 1.514(14)
C41 C44 1.507(14)
C42 H42A 0.9800
C42 H42B 0.9800
C42 H42C 0.9800
C43 H43A 0.9800
C43 H43B 0.9800
C43 H43C 0.9800
C44 H44A 0.9800
C44 H44B 0.9800
C44 H44C 0.9800
C45 C48B 1.55(3)
C45 C46 1.58(3)
C45 C47 1.51(2)
C45 C48 1.58(3)
C45 C46B 1.57(2)
C45 C47B 1.57(3)
C48B H48A 0.9800
C48B H48B 0.9800
C48B H48C 0.9800
C46 H46A 0.9800
C46 H46B 0.9800
C46 H46C 0.9800
C47 H47A 0.9800
C47 H47B 0.9800
C47 H47C 0.9800
C49 C50 1.477(17)
C49 C51 1.51(2)
C49 C52 1.54(2)
C50 H50A 0.9800
C50 H50B 0.9800
C50 H50C 0.9800
C51 H51A 0.9800
C51 H51B 0.9800
C51 H51C 0.9800
C52 H52A 0.9800
C52 H52B 0.9800
C52 H52C 0.9800
C61 C62 1.546(12)
C61 C63 1.503(14)
C61 C64 1.528(14)
C62 H62A 0.9800
C62 H62B 0.9800
C62 H62C 0.9800
C63 H63A 0.9800
C63 H63B 0.9800
C63 H63C 0.9800
C64 H64A 0.9800
C64 H64B 0.9800
C64 H64C 0.9800
C65 C66 1.500(15)
C65 C67 1.547(15)
C65 C68 1.569(14)
C66 H66A 0.9800
C66 H66B 0.9800
C66 H66C 0.9800
C67 H67A 0.9800
C67 H67B 0.9800
C67 H67C 0.9800
C68 H68A 0.9800
C68 H68B 0.9800
C68 H68C 0.9800
C69B C70B 1.52(2)
C69B C71B 1.56(2)
C69B C72B 1.568(18)
C70 H70A 0.9800
C70 H70B 0.9800
C70 H70C 0.9800
C70 C69 1.51(8)
C70B H70D 0.9800
C70B H70E 0.9800
C70B H70F 0.9800
C71B H71A 0.9800
C71B H71B 0.9800
C71B H71C 0.9800
C81 C82 1.515(15)
C81 C83 1.531(14)
C81 C84 1.524(13)
C82 H82A 0.9800
C82 H82B 0.9800
C82 H82C 0.9800
C83 H83A 0.9800
C83 H83B 0.9800
C83 H83C 0.9800
C84 H84A 0.9800
C84 H84B 0.9800
C84 H84C 0.9800
C85 C86 1.525(14)
C85 C87 1.506(14)
C85 C88 1.528(13)
C86 H86A 0.9800
C86 H86B 0.9800
C86 H86C 0.9800
C87 H87A 0.9800
C87 H87B 0.9800
C87 H87C 0.9800
C88 H88A 0.9800
C88 H88B 0.9800
C88 H88C 0.9800
C89 C90 1.507(15)
C89 C91 1.517(16)
C89 C92 1.537(14)
C90 H90A 0.9800
C90 H90B 0.9800
C90 H90C 0.9800
C91 H91A 0.9800
C91 H91B 0.9800
C91 H91C 0.9800
C92 H92A 0.9800
C92 H92B 0.9800
C92 H92C 0.9800
C101 C102 1.526(13)
C101 C103 1.527(13)
C101 C104 1.547(13)
C102 H10D 0.9800
C102 H10E 0.9800
C102 H10F 0.9800
C103 H10G 0.9800
C103 H10H 0.9800
C103 H10I 0.9800
C104 H10J 0.9800
C104 H10K 0.9800
C104 H10L 0.9800
C105 C106 1.536(15)
C105 C107 1.524(14)
C105 C108 1.538(14)
C106 H10M 0.9800
C106 H10N 0.9800
C106 H10O 0.9800
C107 H10P 0.9800
C107 H10Q 0.9800
C107 H10R 0.9800
C108 H10S 0.9800
C108 H10T 0.9800
C108 H10U 0.9800
C109 C110 1.521(14)
C109 C111 1.519(15)
C109 C112 1.554(14)
C110 H11D 0.9800
C110 H11E 0.9800
C110 H11F 0.9800
C111 H11G 0.9800
C111 H11H 0.9800
C111 H11I 0.9800
C112 H11J 0.9800
C112 H11K 0.9800
C112 H11L 0.9800
C121 C122 1.36(2)
C121 C126 1.37(2)
C121 C127 1.49(2)
C122 H122 0.9500
C122 C123 1.35(2)
C123 H123 0.9500
C123 C124 1.38(2)
C124 H124 0.9500
C124 C125 1.36(2)
C125 H125 0.9500
C125 C126 1.40(2)
C126 H126 0.9500
C127 H12D 0.9800
C127 H12E 0.9800
C127 H12F 0.9800
C2B H2BA 0.9800
C2B H2BB 0.9800
C2B H2BC 0.9800
C4B H4BA 0.9800
C4B H4BB 0.9800
C4B H4BC 0.9800
C3B H3BA 0.9800
C3B H3BB 0.9800
C3B H3BC 0.9800
C48 H48D 0.9800
C48 H48E 0.9800
C48 H48F 0.9800
C46B H46D 0.9800
C46B H46E 0.9800
C46B H46F 0.9800
C47B H47D 0.9800
C47B H47E 0.9800
C47B H47F 0.9800
C72B H72A 0.9800
C72B H72B 0.9800
C72B H72C 0.9800
C72 H72D 0.9800
C72 H72E 0.9800
C72 H72F 0.9800
C72 C69 1.53(2)
C71 H71D 0.9800
C71 H71E 0.9800
C71 H71F 0.9800
C71 C69 1.51(2)

loop_
_geom_torsion_atom_site_label_1
_geom_torsion_atom_site_label_2
_geom_torsion_atom_site_label_3
_geom_torsion_atom_site_label_4
_geom_torsion
U1 U2 K2 Si4 -22.1(6)
U1 U2 K2 Si5 -141.4(5)
U1 U2 K2 Si6 108.5(6)
U1 U2 K2 O61 -15.6(6)
U1 U2 K2 O62 -30.5(6)
U1 U2 K2 O81 -136.6(6)
U1 U2 K2 O82 -145.3(5)
U1 U2 K2 O101 106.0(6)
U1 U2 K2 O102 92.5(6)
U1 U2 O61 K2 178.91(4)
U1 U2 O61 Si4 -65.5(15)
U1 U2 O81 K2 177.10(4)
U1 U2 O81 Si5 -80(2)
U1 U2 O101 K2 -175.99(4)
U1 U2 O101 Si6 110(4)
U1 K1 Si1 O1 6.8(3)
U1 K1 Si1 O2 -173.8(3)
U1 K1 Si1 O3 -92.2(3)
U1 K1 Si1 O4 102.9(3)
U1 K1 Si2 O21 7.5(3)
U1 K1 Si2 O22 -159.4(3)
U1 K1 Si2 O23 108.6(3)
U1 K1 Si2 O24 -86.6(4)
U1 K1 Si3 O41 2.5(3)
U1 K1 Si3 O42 -172.8(3)
U1 K1 Si3 O43 99.7(3)
U1 K1 Si3 O44 -96.6(3)
U1 K1 O1 Si1 -170.0(4)
U1 K1 O2 Si1 5.6(3)
U1 K1 O2 C1 -171.7(6)
U1 K1 O21 Si2 -168.8(4)
U1 K1 O22 Si2 18.6(3)
U1 K1 O22 C21 -163.5(8)
U1 K1 O41 Si3 -176.3(4)
U1 K1 O42 Si3 6.5(3)
U1 K1 O42 C41 -163.2(6)
U2 U1 K1 Si1 124.2(5)
U2 U1 K1 Si2 3.2(5)
U2 U1 K1 Si3 -115.9(5)
U2 U1 K1 O1 129.2(5)
U2 U1 K1 O2 121.3(5)
U2 U1 K1 O21 8.8(5)
U2 U1 K1 O22 -6.3(5)
U2 U1 K1 O41 -114.1(5)
U2 U1 K1 O42 -119.2(5)
U2 U1 O1 K1 -176.36(4)
U2 U1 O1 Si1 -69(2)
U2 U1 O21 K1 -179.31(4)
U2 U1 O21 Si2 -61.5(18)
U2 U1 O41 K1 175.76(4)
U2 U1 O41 Si3 -59(5)
U2 K2 Si4 O61 8.8(3)
U2 K2 Si4 O62 -161.7(3)
U2 K2 Si4 O63 108.2(3)
U2 K2 Si4 O64 -86.7(3)
U2 K2 Si5 O81 6.4(2)
U2 K2 Si5 O82 -171.4(3)
U2 K2 Si5 O83 103.4(3)
U2 K2 Si5 O84 -93.6(3)
U2 K2 Si6 O101 -3.1(2)
U2 K2 Si6 O102 -145.1(3)
U2 K2 Si6 O103 111.5(2)
U2 K2 Si6 O104 -87.8(6)
U2 K2 O61 Si4 -167.0(4)
U2 K2 O62 Si4 16.5(3)
U2 K2 O62 C61 -167.1(6)
U2 K2 O81 Si5 -170.5(4)
U2 K2 O82 Si5 7.8(3)
U2 K2 O82 C81 -164.4(6)
U2 K2 O101 Si6 175.4(4)
U2 K2 O102 Si6 31.4(2)
U2 K2 O102 C101 177.5(5)
K1 U1 U2 K2 121.6(7)
K1 U1 U2 S1 170.0(5)
K1 U1 U2 S2 49.5(5)
K1 U1 U2 S3 -69.3(5)
K1 U1 U2 O61 106.7(5)
K1 U1 U2 O81 -13.3(5)
K1 U1 U2 O101 -134.6(5)
K1 U1 S1 U2 -179.06(5)
K1 U1 S2 U2 -176.25(4)
K1 U1 S3 U2 175.27(5)
K1 U1 O1 Si1 108(2)
K1 U1 O21 Si2 117.8(18)
K1 U1 O41 Si3 126(5)
K1 Si1 O1 U1 -107(2)
K1 Si1 O2 C1 176.8(9)
K1 Si1 O3 C5 139.7(7)
K1 Si1 O4 C9 -33.0(9)
K1 Si2 O21 U1 -117.1(18)
K1 Si2 O22 C21 -177.8(10)
K1 Si2 O23 C25 -30.2(10)
K1 Si2 O24 C29 152.1(7)
K1 Si3 O41 U1 -125(5)
K1 Si3 O42 C41 168.3(9)
K1 Si3 O43 C45 -18.2(10)
K1 Si3 O44 C49 154.0(8)
K1 O2 C1 C2 -118.2(11)
K1 O2 C1 C3 123.8(11)
K1 O2 C1 C4 10.5(14)
K1 O2 C1 C2B -174.3(17)
K1 O2 C1 C4B -34(2)
K1 O2 C1 C3B 78.2(17)
K1 O22 C21 C22 -20.0(14)
K1 O22 C21 C23 -141.6(8)
K1 O22 C21 C24 94.9(12)
K1 O42 C41 C42 85.7(8)
K1 O42 C41 C43 -152.2(6)
K1 O42 C41 C44 -32.6(9)
K2 U2 S1 U1 176.67(4)
K2 U2 S2 U1 -175.67(4)
K2 U2 S3 U1 179.06(5)
K2 U2 O61 Si4 115.6(15)
K2 U2 O81 Si5 103(2)
K2 U2 O101 Si6 -74(4)
K2 Si4 O61 U2 -114.6(15)
K2 Si4 O62 C61 -176.0(9)
K2 Si4 O63 C65 -30.4(9)
K2 Si4 O64 C69B 149.0(10)
K2 Si4 O64 C69 172.2(17)
K2 Si5 O81 U2 -102(2)
K2 Si5 O82 C81 171.6(9)
K2 Si5 O83 C85 -29.1(9)
K2 Si5 O84 C89 158.3(7)
K2 Si6 O101 U2 74(4)
K2 Si6 O102 C101 -138.2(8)
K2 Si6 O103 C105 -137.1(7)
K2 Si6 O104 C109 34.8(12)
K2 O62 C61 C62 -127.9(7)
K2 O62 C61 C63 -8.6(9)
K2 O62 C61 C64 111.5(8)
K2 O82 C81 C82 82.4(9)
K2 O82 C81 C83 -37.1(10)
K2 O82 C81 C84 -154.8(6)
K2 O102 C101 C102 -162.5(6)
K2 O102 C101 C103 -40.5(8)
K2 O102 C101 C104 78.5(8)
S1 U1 U2 K2 -48.4(6)
S1 U1 U2 S2 -120.45(11)
S1 U1 U2 S3 120.72(13)
S1 U1 U2 O61 -63.3(2)
S1 U1 U2 O81 176.7(2)
S1 U1 U2 O101 55.4(2)
S1 U1 K1 Si1 -66.50(10)
S1 U1 K1 Si2 172.49(10)
S1 U1 K1 Si3 53.40(11)
S1 U1 K1 O1 -61.5(2)
S1 U1 K1 O2 -69.32(17)
S1 U1 K1 O21 178.1(2)
S1 U1 K1 O22 163.04(16)
S1 U1 K1 O41 55.3(2)
S1 U1 K1 O42 50.16(17)
S1 U1 S2 U2 40.31(7)
S1 U1 S3 U2 -40.22(8)
S1 U1 O1 K1 142.12(11)
S1 U1 O1 Si1 -110(2)
S1 U1 O21 K1 -172.1(9)
S1 U1 O21 Si2 -54(2)
S1 U1 O41 K1 -145.17(12)
S1 U1 O41 Si3 -20(5)
S1 U2 K2 Si4 -68.28(10)
S1 U2 K2 Si5 172.49(9)
S1 U2 K2 Si6 62.31(10)
S1 U2 K2 O61 -61.7(2)
S1 U2 K2 O62 -76.69(16)
S1 U2 K2 O81 177.2(2)
S1 U2 K2 O82 168.59(15)
S1 U2 K2 O101 59.9(2)
S1 U2 K2 O102 46.35(16)
S1 U2 S2 U1 -40.14(7)
S1 U2 S3 U1 40.04(8)
S1 U2 O61 K2 137.68(13)
S1 U2 O61 Si4 -106.7(15)
S1 U2 O81 K2 -161.7(14)
S1 U2 O81 Si5 -59(3)
S1 U2 O101 K2 -138.76(12)
S1 U2 O101 Si6 147(4)
S2 U1 U2 K2 72.1(6)
S2 U1 U2 S1 120.45(11)
S2 U1 U2 S3 -118.83(12)
S2 U1 U2 O61 57.1(2)
S2 U1 U2 O81 -62.9(2)
S2 U1 U2 O101 175.8(2)
S2 U1 K1 Si1 171.22(9)
S2 U1 K1 Si2 50.22(10)
S2 U1 K1 Si3 -68.88(10)
S2 U1 K1 O1 176.2(2)
S2 U1 K1 O2 168.40(15)
S2 U1 K1 O21 55.9(2)
S2 U1 K1 O22 40.76(17)
S2 U1 K1 O41 -67.0(2)
S2 U1 K1 O42 -72.12(17)
S2 U1 S1 U2 -40.08(7)
S2 U1 S3 U2 41.12(8)
S2 U1 O1 K1 -153.8(14)
S2 U1 O1 Si1 -46(3)
S2 U1 O21 K1 -140.79(13)
S2 U1 O21 Si2 -23.0(18)
S2 U1 O41 K1 134.98(12)
S2 U1 O41 Si3 -99(5)
S2 U2 K2 Si4 47.04(10)
S2 U2 K2 Si5 -72.19(10)
S2 U2 K2 Si6 177.63(9)
S2 U2 K2 O61 53.6(2)
S2 U2 K2 O62 38.63(17)
S2 U2 K2 O81 -67.5(2)
S2 U2 K2 O82 -76.09(16)
S2 U2 K2 O101 175.2(2)
S2 U2 K2 O102 161.67(15)
S2 U2 S1 U1 40.03(7)
S2 U2 S3 U1 -41.04(8)
S2 U2 O61 K2 -143.08(13)
S2 U2 O61 Si4 -27.5(15)
S2 U2 O81 K2 135.95(11)
S2 U2 O81 Si5 -121(2)
S2 U2 O101 K2 -153.9(10)
S2 U2 O101 Si6 132(4)
S3 U1 U2 K2 -169.1(6)
S3 U1 U2 S1 -120.72(13)
S3 U1 U2 S2 118.83(12)
S3 U1 U2 O61 176.0(2)
S3 U1 U2 O81 56.0(2)
S3 U1 U2 O101 -65.3(2)
S3 U1 K1 Si1 58.09(11)
S3 U1 K1 Si2 -62.92(11)
S3 U1 K1 Si3 177.99(11)
S3 U1 K1 O1 63.1(2)
S3 U1 K1 O2 55.27(18)
S3 U1 K1 O21 -57.3(2)
S3 U1 K1 O22 -72.37(18)
S3 U1 K1 O41 179.9(2)
S3 U1 K1 O42 174.75(17)
S3 U1 S1 U2 39.53(8)
S3 U1 S2 U2 -40.64(9)
S3 U1 O1 K1 -138.17(13)
S3 U1 O1 Si1 -30(2)
S3 U1 O21 K1 141.12(13)
S3 U1 O21 Si2 -101.1(18)
S3 U1 O41 K1 -179(31)
S3 U1 O41 Si3 -54(6)
S3 U2 K2 Si4 169.45(11)
S3 U2 K2 Si5 50.22(12)
S3 U2 K2 Si6 -59.96(12)
S3 U2 K2 O61 176.0(2)
S3 U2 K2 O62 161.04(17)
S3 U2 K2 O81 55.0(2)
S3 U2 K2 O82 46.32(18)
S3 U2 K2 O101 -62.4(2)
S3 U2 K2 O102 -75.92(17)
S3 U2 S1 U1 -39.54(8)
S3 U2 S2 U1 40.63(8)
S3 U2 O61 K2 -164.9(8)
S3 U2 O61 Si4 -49(2)
S3 U2 O81 K2 -145.73(11)
S3 U2 O81 Si5 -43(2)
S3 U2 O101 K2 142.10(12)
S3 U2 O101 Si6 68(4)
Si1 K1 Si2 O21 -45.2(3)
Si1 K1 Si2 O22 147.9(3)
Si1 K1 Si2 O23 55.9(3)
Si1 K1 Si2 O24 -139.3(4)
Si1 K1 Si3 O41 55.8(3)
Si1 K1 Si3 O42 -119.5(3)
Si1 K1 Si3 O43 152.9(3)
Si1 K1 Si3 O44 -43.3(3)
Si1 K1 O1 U1 170.0(4)
Si1 K1 O2 C1 -177.3(8)
Si1 K1 O21 U1 -55.01(16)
Si1 K1 O21 Si2 136.1(3)
Si1 K1 O22 Si2 -40.0(4)
Si1 K1 O22 C21 137.9(8)
Si1 K1 O41 U1 50.13(17)
Si1 K1 O41 Si3 -126.1(3)
Si1 K1 O42 Si3 68.7(3)
Si1 K1 O42 C41 -101.0(6)
Si1 O2 C1 C2 65.3(14)
Si1 O2 C1 C3 -52.7(14)
Si1 O2 C1 C4 -165.9(12)
Si1 O2 C1 C2B 9(2)
Si1 O2 C1 C4B 149(2)
Si1 O2 C1 C3B -98.3(17)
Si1 O3 C5 C6 -131.2(10)
Si1 O3 C5 C7 107.7(10)
Si1 O3 C5 C8 -13.0(13)
Si1 O4 C9 C10 153.3(8)
Si1 O4 C9 C11 -88.7(11)
Si1 O4 C9 C12 33.3(11)
Si2 K1 Si1 O1 59.8(3)
Si2 K1 Si1 O2 -120.7(3)
Si2 K1 Si1 O3 -39.2(3)
Si2 K1 Si1 O4 156.0(3)
Si2 K1 Si3 O41 -51.7(3)
Si2 K1 Si3 O42 133.1(3)
Si2 K1 Si3 O43 45.5(3)
Si2 K1 Si3 O44 -150.7(3)
Si2 K1 O1 U1 47.11(16)
Si2 K1 O1 Si1 -122.9(2)
Si2 K1 O2 Si1 68.1(3)
Si2 K1 O2 C1 -109.2(6)
Si2 K1 O21 U1 168.8(4)
Si2 K1 O22 C21 177.9(10)
Si2 K1 O41 U1 -53.95(17)
Si2 K1 O41 Si3 129.8(3)
Si2 K1 O42 Si3 -55.1(3)
Si2 K1 O42 C41 135.2(6)
Si2 O22 C21 C22 157.3(9)
Si2 O22 C21 C23 35.7(15)
Si2 O22 C21 C24 -87.8(13)
Si2 O23 C25 C26 33.2(14)
Si2 O23 C25 C27 150.5(9)
Si2 O23 C25 C28 -88.9(11)
Si2 O24 C29 C30 -146.0(9)
Si2 O24 C29 C31 -25.3(12)
Si2 O24 C29 C32 95.2(11)
Si3 K1 Si1 O1 -46.6(3)
Si3 K1 Si1 O2 132.9(3)
Si3 K1 Si1 O3 -145.6(3)
Si3 K1 Si1 O4 49.5(3)
Si3 K1 Si2 O21 61.5(3)
Si3 K1 Si2 O22 -105.5(3)
Si3 K1 Si2 O23 162.6(3)
Si3 K1 Si2 O24 -32.7(4)
Si3 K1 O1 U1 -55.52(15)
Si3 K1 O1 Si1 134.5(2)
Si3 K1 O2 Si1 -55.4(3)
Si3 K1 O2 C1 127.2(6)
Si3 K1 O21 U1 47.93(17)
Si3 K1 O21 Si2 -120.9(3)
Si3 K1 O22 Si2 82.2(3)
Si3 K1 O22 C21 -100.0(8)
Si3 K1 O41 U1 176.3(4)
Si3 K1 O42 C41 -169.7(8)
Si3 O42 C41 C42 -81.1(10)
Si3 O42 C41 C43 41.0(11)
Si3 O42 C41 C44 160.6(7)
Si3 O43 C45 C48B 143.1(12)
Si3 O43 C45 C46 -159.4(13)
Si3 O43 C45 C47 -21.6(18)
Si3 O43 C45 C48 97.3(15)
Si3 O43 C45 C46B -106.2(15)
Si3 O43 C45 C47B 24(2)
Si3 O44 C49 C50 -40.4(16)
Si3 O44 C49 C51 -168.7(11)
Si3 O44 C49 C52 81.4(13)
Si4 K2 Si5 O81 -47.6(3)
Si4 K2 Si5 O82 134.6(3)
Si4 K2 Si5 O83 49.3(3)
Si4 K2 Si5 O84 -147.6(3)
Si4 K2 Si6 O101 44.4(3)
Si4 K2 Si6 O102 -97.5(3)
Si4 K2 Si6 O103 159.0(2)
Si4 K2 Si6 O104 -40.3(7)
Si4 K2 O61 U2 167.0(4)
Si4 K2 O62 C61 176.4(8)
Si4 K2 O81 U2 -55.96(14)
Si4 K2 O81 Si5 133.5(2)
Si4 K2 O82 Si5 -53.6(3)
Si4 K2 O82 C81 134.1(6)
Si4 K2 O101 U2 45.38(15)
Si4 K2 O101 Si6 -139.3(2)
Si4 K2 O102 Si6 94.1(3)
Si4 K2 O102 C101 -119.9(5)
Si4 O62 C61 C62 47.3(11)
Si4 O62 C61 C63 166.7(7)
Si4 O62 C61 C64 -73.2(10)
Si4 O63 C65 C66 -84.6(11)
Si4 O63 C65 C67 38.6(12)
Si4 O63 C65 C68 157.2(7)
Si4 O64 C69B C70B -10.5(17)
Si4 O64 C69B C71B -135.4(11)
Si4 O64 C69B C72B 107.3(12)
Si4 O64 C69 C70 -49(5)
Si4 O64 C69 C72 72(4)
Si4 O64 C69 C71 -159(2)
Si5 K2 Si4 O61 62.6(3)
Si5 K2 Si4 O62 -107.9(3)
Si5 K2 Si4 O63 162.0(3)
Si5 K2 Si4 O64 -32.9(3)
Si5 K2 Si6 O101 -61.6(3)
Si5 K2 Si6 O102 156.5(3)
Si5 K2 Si6 O103 53.0(2)
Si5 K2 Si6 O104 -146.3(6)
Si5 K2 O61 U2 47.09(16)
Si5 K2 O61 Si4 -119.9(3)
Si5 K2 O62 Si4 79.9(3)
Si5 K2 O62 C61 -103.7(6)
Si5 K2 O81 U2 170.5(4)
Si5 K2 O82 C81 -172.2(8)
Si5 K2 O101 U2 -57.21(14)
Si5 K2 O101 Si6 118.1(2)
Si5 K2 O102 Si6 -28.0(3)
Si5 K2 O102 C101 118.1(5)
Si5 O82 C81 C82 -87.8(10)
Si5 O82 C81 C83 152.6(7)
Si5 O82 C81 C84 34.9(11)
Si5 O83 C85 C86 -90.9(10)
Si5 O83 C85 C87 32.5(12)
Si5 O83 C85 C88 152.3(7)
Si5 O84 C89 C90 -164.3(7)
Si5 O84 C89 C91 -44.6(12)
Si5 O84 C89 C92 76.8(10)
Si6 K2 Si4 O61 -39.2(3)
Si6 K2 Si4 O62 150.3(3)
Si6 K2 Si4 O63 60.2(3)
Si6 K2 Si4 O64 -134.6(3)
Si6 K2 Si5 O81 65.8(3)
Si6 K2 Si5 O82 -112.0(3)
Si6 K2 Si5 O83 162.7(3)
Si6 K2 Si5 O84 -34.2(3)
Si6 K2 O61 U2 -49.05(16)
Si6 K2 O61 Si4 143.9(3)
Si6 K2 O62 Si4 -40.2(4)
Si6 K2 O62 C61 136.2(5)
Si6 K2 O81 U2 56.09(14)
Si6 K2 O81 Si5 -114.4(2)
Si6 K2 O82 Si5 72.9(3)
Si6 K2 O82 C81 -99.3(6)
Si6 K2 O101 U2 -175.4(4)
Si6 K2 O102 C101 146.0(7)
Si6 O102 C101 C102 -30.0(11)
Si6 O102 C101 C103 92.1(9)
Si6 O102 C101 C104 -149.0(7)
Si6 O103 C105 C106 -83.3(9)
Si6 O103 C105 C107 158.4(7)
Si6 O103 C105 C108 38.9(13)
Si6 O104 C109 C110 -149.0(7)
Si6 O104 C109 C111 92.7(10)
Si6 O104 C109 C112 -29.8(12)
O1 U1 U2 K2 -111.3(6)
O1 U1 U2 S1 -62.9(2)
O1 U1 U2 S2 176.6(2)
O1 U1 U2 S3 57.8(2)
O1 U1 U2 O61 -126.3(3)
O1 U1 U2 O81 113.8(3)
O1 U1 U2 O101 -7.6(3)
O1 U1 K1 Si1 -5.03(19)
O1 U1 K1 Si2 -126.03(19)
O1 U1 K1 Si3 114.87(19)
O1 U1 K1 O2 -7.8(2)
O1 U1 K1 O21 -120.4(3)
O1 U1 K1 O22 -135.5(2)
O1 U1 K1 O41 116.8(3)
O1 U1 K1 O42 111.6(2)
O1 U1 S1 U2 133.98(16)
O1 U1 S2 U2 -24.7(15)
O1 U1 S3 U2 -137.09(17)
O1 U1 O21 K1 45.3(2)
O1 U1 O21 Si2 163.1(18)
O1 U1 O41 K1 -47.4(2)
O1 U1 O41 Si3 78(5)
O1 K1 Si1 O2 179.5(4)
O1 K1 Si1 O3 -99.0(4)
O1 K1 Si1 O4 96.2(4)
O1 K1 Si2 O21 -22.0(3)
O1 K1 Si2 O22 171.0(3)
O1 K1 Si2 O23 79.1(3)
O1 K1 Si2 O24 -116.2(4)
O1 K1 Si3 O41 36.4(3)
O1 K1 Si3 O42 -138.9(3)
O1 K1 Si3 O43 133.5(3)
O1 K1 Si3 O44 -62.7(3)
O1 K1 O2 Si1 -0.3(2)
O1 K1 O2 C1 -177.6(7)
O1 K1 O21 U1 -35.81(17)
O1 K1 O21 Si2 155.3(3)
O1 K1 O22 Si2 -10.1(4)
O1 K1 O22 C21 167.8(8)
O1 K1 O41 U1 37.90(17)
O1 K1 O41 Si3 -138.4(3)
O1 K1 O42 Si3 42.3(3)
O1 K1 O42 C41 -127.4(6)
O1 Si1 O2 K1 0.4(4)
O1 Si1 O2 C1 177.3(8)
O1 Si1 O3 C5 75.0(9)
O1 Si1 O4 C9 33.1(9)
O2 K1 Si1 O1 -179.5(4)
O2 K1 Si1 O3 81.5(4)
O2 K1 Si1 O4 -83.3(4)
O2 K1 Si2 O21 -70.8(3)
O2 K1 Si2 O22 122.3(3)
O2 K1 Si2 O23 30.4(4)
O2 K1 Si2 O24 -164.9(4)
O2 K1 Si3 O41 78.2(3)
O2 K1 Si3 O42 -97.1(4)
O2 K1 Si3 O43 175.4(4)
O2 K1 Si3 O44 -20.9(4)
O2 K1 O1 U1 170.3(3)
O2 K1 O1 Si1 0.3(2)
O2 K1 O21 U1 -72.5(2)
O2 K1 O21 Si2 118.6(3)
O2 K1 O22 Si2 -73.8(4)
O2 K1 O22 C21 104.1(8)
O2 K1 O41 U1 61.9(2)
O2 K1 O41 Si3 -114.4(3)
O2 K1 O42 Si3 98.4(3)
O2 K1 O42 C41 -71.3(6)
O2 Si1 O1 U1 -107(2)
O2 Si1 O1 K1 -0.4(3)
O2 Si1 O3 C5 -171.3(8)
O2 Si1 O4 C9 -84.5(8)
O3 Si1 O1 U1 7(2)
O3 Si1 O1 K1 114.5(3)
O3 Si1 O2 K1 -120.0(3)
O3 Si1 O2 C1 56.9(9)
O3 Si1 O4 C9 160.4(8)
O4 Si1 O1 U1 131(2)
O4 Si1 O1 K1 -122.1(3)
O4 Si1 O2 K1 124.3(3)
O4 Si1 O2 C1 -58.8(9)
O4 Si1 O3 C5 -52.6(9)
O21 U1 U2 K2 130.1(6)
O21 U1 U2 S1 178.4(2)
O21 U1 U2 S2 58.0(2)
O21 U1 U2 S3 -60.9(2)
O21 U1 U2 O61 115.1(3)
O21 U1 U2 O81 -4.9(3)
O21 U1 U2 O101 -126.2(3)
O21 U1 K1 Si1 115.3(2)
O21 U1 K1 Si2 -5.7(2)
O21 U1 K1 Si3 -124.8(2)
O21 U1 K1 O1 120.4(3)
O21 U1 K1 O2 112.5(2)
O21 U1 K1 O22 -15.1(2)
O21 U1 K1 O41 -122.9(3)
O21 U1 K1 O42 -128.0(3)
O21 U1 S1 U2 -8.2(11)
O21 U1 S2 U2 -134.74(16)
O21 U1 S3 U2 132.82(17)
O21 U1 O1 K1 -43.63(19)
O21 U1 O1 Si1 64(2)
O21 U1 O41 K1 42.2(2)
O21 U1 O41 Si3 168(5)
O21 K1 Si1 O1 40.6(3)
O21 K1 Si1 O2 -139.9(3)
O21 K1 Si1 O3 -58.4(3)
O21 K1 Si1 O4 136.8(3)
O21 K1 Si2 O22 -167.0(4)
O21 K1 Si2 O23 101.1(4)
O21 K1 Si2 O24 -94.2(5)
O21 K1 Si3 O41 -27.7(3)
O21 K1 Si3 O42 157.0(3)
O21 K1 Si3 O43 69.4(4)
O21 K1 Si3 O44 -126.8(3)
O21 K1 O1 U1 36.01(17)
O21 K1 O1 Si1 -134.0(3)
O21 K1 O2 Si1 41.4(3)
O21 K1 O2 C1 -135.9(6)
O21 K1 O22 Si2 7.3(2)
O21 K1 O22 C21 -174.8(9)
O21 K1 O41 U1 -34.67(19)
O21 K1 O41 Si3 149.1(3)
O21 K1 O42 Si3 -25.2(4)
O21 K1 O42 C41 165.1(6)
O21 Si2 O22 K1 -11.1(4)
O21 Si2 O22 C21 171.1(9)
O21 Si2 O23 C25 33.1(10)
O21 Si2 O24 C29 86.7(8)
O22 K1 Si1 O1 77.8(3)
O22 K1 Si1 O2 -102.7(4)
O22 K1 Si1 O3 -21.2(4)
O22 K1 Si1 O4 174.0(3)
O22 K1 Si2 O21 167.0(4)
O22 K1 Si2 O23 -91.9(4)
O22 K1 Si2 O24 72.8(5)
O22 K1 Si3 O41 -80.0(3)
O22 K1 Si3 O42 104.7(4)
O22 K1 Si3 O43 17.2(4)
O22 K1 Si3 O44 -179.1(3)
O22 K1 O1 U1 51.8(3)
O22 K1 O1 Si1 -118.2(3)
O22 K1 O2 Si1 98.1(3)
O22 K1 O2 C1 -79.3(6)
O22 K1 O21 U1 161.4(3)
O22 K1 O21 Si2 -7.4(2)
O22 K1 O41 U1 -76.5(2)
O22 K1 O41 Si3 107.2(3)
O22 K1 O42 Si3 -85.3(3)
O22 K1 O42 C41 105.0(6)
O22 Si2 O21 U1 -106.9(17)
O22 Si2 O21 K1 10.2(3)
O22 Si2 O23 C25 -84.2(10)
O22 Si2 O24 C29 -159.2(8)
O23 Si2 O21 U1 132.3(17)
O23 Si2 O21 K1 -110.6(3)
O23 Si2 O22 K1 112.6(3)
O23 Si2 O22 C21 -65.2(10)
O23 Si2 O24 C29 -41.7(9)
O24 Si2 O21 U1 8.1(19)
O24 Si2 O21 K1 125.1(3)
O24 Si2 O22 K1 -132.4(3)
O24 Si2 O22 C21 49.8(10)
O24 Si2 O23 C25 161.6(9)
O41 U1 U2 K2 10.0(6)
O41 U1 U2 S1 58.4(2)
O41 U1 U2 S2 -62.1(2)
O41 U1 U2 S3 179.1(2)
O41 U1 U2 O61 -4.9(3)
O41 U1 U2 O81 -124.9(3)
O41 U1 U2 O101 113.8(3)
O41 U1 K1 Si1 -121.8(2)
O41 U1 K1 Si2 117.2(2)
O41 U1 K1 Si3 -1.9(2)
O41 U1 K1 O1 -116.8(3)
O41 U1 K1 O2 -124.6(3)
O41 U1 K1 O21 122.9(3)
O41 U1 K1 O22 107.8(3)
O41 U1 K1 O42 -5.1(2)
O41 U1 S1 U2 -136.19(17)
O41 U1 S2 U2 133.87(18)
O41 U1 S3 U2 -5.5(14)
O41 U1 O1 K1 47.4(2)
O41 U1 O1 Si1 155(2)
O41 U1 O21 K1 -43.9(2)
O41 U1 O21 Si2 73.9(18)
O41 K1 Si1 O1 -24.4(3)
O41 K1 Si1 O2 155.1(3)
O41 K1 Si1 O3 -123.4(3)
O41 K1 Si1 O4 71.7(3)
O41 K1 Si2 O21 40.4(3)
O41 K1 Si2 O22 -126.6(3)
O41 K1 Si2 O23 141.5(3)
O41 K1 Si2 O24 -53.8(4)
O41 K1 Si3 O42 -175.3(4)
O41 K1 Si3 O43 97.2(4)
O41 K1 Si3 O44 -99.1(4)
O41 K1 O1 U1 -37.75(18)
O41 K1 O1 Si1 152.3(3)
O41 K1 O2 Si1 -26.8(4)
O41 K1 O2 C1 155.8(6)
O41 K1 O21 U1 34.35(18)
O41 K1 O21 Si2 -134.5(3)
O41 K1 O22 Si2 54.8(3)
O41 K1 O22 C21 -127.3(8)
O41 K1 O42 Si3 2.7(2)
O41 K1 O42 C41 -167.0(7)
O41 Si3 O42 K1 -4.1(4)
O41 Si3 O42 C41 164.3(7)
O41 Si3 O43 C45 48.0(10)
O41 Si3 O44 C49 88.0(10)
O42 K1 Si1 O1 -72.1(3)
O42 K1 Si1 O2 107.4(3)
O42 K1 Si1 O3 -171.1(3)
O42 K1 Si1 O4 24.1(4)
O42 K1 Si2 O21 83.6(3)
O42 K1 Si2 O22 -83.3(4)
O42 K1 Si2 O23 -175.3(4)
O42 K1 Si2 O24 -10.5(4)
O42 K1 Si3 O41 175.3(4)
O42 K1 Si3 O43 -87.5(5)
O42 K1 Si3 O44 76.2(4)
O42 K1 O1 U1 -73.2(2)
O42 K1 O1 Si1 116.8(3)
O42 K1 O2 Si1 -86.3(3)
O42 K1 O2 C1 96.4(6)
O42 K1 O21 U1 59.0(3)
O42 K1 O21 Si2 -109.9(3)
O42 K1 O22 Si2 110.3(3)
O42 K1 O22 C21 -71.8(8)
O42 K1 O41 U1 173.6(3)
O42 K1 O41 Si3 -2.6(2)
O42 Si3 O41 U1 -122(5)
O42 Si3 O41 K1 3.5(3)
O42 Si3 O43 C45 -70.6(9)
O42 Si3 O44 C49 -158.9(9)
O43 Si3 O41 U1 115(5)
O43 Si3 O41 K1 -119.9(3)
O43 Si3 O42 K1 120.3(3)
O43 Si3 O42 C41 -71.3(8)
O43 Si3 O44 C49 -39.5(10)
O44 Si3 O41 U1 -9(5)
O44 Si3 O41 K1 116.8(3)
O44 Si3 O42 K1 -124.6(3)
O44 Si3 O42 C41 43.7(8)
O44 Si3 O43 C45 175.7(9)
O61 U2 K2 Si4 -6.6(2)
O61 U2 K2 Si5 -125.8(2)
O61 U2 K2 Si6 124.0(2)
O61 U2 K2 O62 -15.0(2)
O61 U2 K2 O81 -121.0(3)
O61 U2 K2 O82 -129.7(2)
O61 U2 K2 O101 121.6(3)
O61 U2 K2 O102 108.1(2)
O61 U2 S1 U1 131.37(17)
O61 U2 S2 U1 -135.35(16)
O61 U2 S3 U1 -18.7(10)
O61 U2 O81 K2 43.5(2)
O61 U2 O81 Si5 146(2)
O61 U2 O101 K2 -43.15(19)
O61 U2 O101 Si6 -117(4)
O61 K2 Si4 O62 -170.5(4)
O61 K2 Si4 O63 99.4(4)
O61 K2 Si4 O64 -95.5(4)
O61 K2 Si5 O81 -23.5(3)
O61 K2 Si5 O82 158.7(3)
O61 K2 Si5 O83 73.4(3)
O61 K2 Si5 O84 -123.5(3)
O61 K2 Si6 O101 27.5(3)
O61 K2 Si6 O102 -114.4(3)
O61 K2 Si6 O103 142.1(3)
O61 K2 Si6 O104 -57.2(7)
O61 K2 O62 Si4 5.3(2)
O61 K2 O62 C61 -178.3(7)
O61 K2 O81 U2 -35.68(16)
O61 K2 O81 Si5 153.8(3)
O61 K2 O82 Si5 -23.5(4)
O61 K2 O82 C81 164.3(6)
O61 K2 O101 U2 35.45(17)
O61 K2 O101 Si6 -149.2(3)
O61 K2 O102 Si6 68.0(3)
O61 K2 O102 C101 -146.0(5)
O61 Si4 O62 K2 -8.0(4)
O61 Si4 O62 C61 176.1(7)
O61 Si4 O63 C65 32.1(9)
O61 Si4 O64 C69B 84.7(11)
O61 Si4 O64 C69 107.9(18)
O62 K2 Si4 O61 170.5(4)
O62 K2 Si4 O63 -90.1(4)
O62 K2 Si4 O64 75.1(4)
O62 K2 Si5 O81 -75.7(3)
O62 K2 Si5 O82 106.5(3)
O62 K2 Si5 O83 21.2(4)
O62 K2 Si5 O84 -175.7(3)
O62 K2 Si6 O101 63.3(3)
O62 K2 Si6 O102 -78.7(3)
O62 K2 Si6 O103 177.8(3)
O62 K2 Si6 O104 -21.5(7)
O62 K2 O61 U2 161.6(3)
O62 K2 O61 Si4 -5.4(2)
O62 K2 O81 U2 -78.1(2)
O62 K2 O81 Si5 111.4(3)
O62 K2 O82 Si5 -84.4(3)
O62 K2 O82 C81 103.3(6)
O62 K2 O101 U2 50.8(3)
O62 K2 O101 Si6 -133.9(3)
O62 K2 O102 Si6 123.2(3)
O62 K2 O102 C101 -90.8(6)
O62 Si4 O61 U2 -107.4(15)
O62 Si4 O61 K2 7.2(3)
O62 Si4 O63 C65 -83.0(9)
O62 Si4 O64 C69B -162.6(11)
O62 Si4 O64 C69 -139.3(18)
O63 Si4 O61 U2 133.2(14)
O63 Si4 O61 K2 -112.2(3)
O63 Si4 O62 K2 114.2(3)
O63 Si4 O62 C61 -61.8(8)
O63 Si4 O64 C69B -44.4(12)
O63 Si4 O64 C69 -21.1(18)
O64 Si4 O61 U2 7.1(16)
O64 Si4 O61 K2 121.7(3)
O64 Si4 O62 K2 -128.9(3)
O64 Si4 O62 C61 55.1(8)
O64 Si4 O63 C65 161.6(8)
O81 U2 K2 Si4 114.49(19)
O81 U2 K2 Si5 -4.74(18)
O81 U2 K2 Si6 -114.92(19)
O81 U2 K2 O61 121.0(3)
O81 U2 K2 O62 106.1(2)
O81 U2 K2 O82 -8.6(2)
O81 U2 K2 O101 -117.3(3)
O81 U2 K2 O102 -130.9(2)
O81 U2 S1 U1 -23.4(15)
O81 U2 S2 U1 133.81(15)
O81 U2 S3 U1 -138.08(17)
O81 U2 O61 K2 -45.2(2)
O81 U2 O61 Si4 70.4(15)
O81 U2 O101 K2 47.34(18)
O81 U2 O101 Si6 -27(4)
O81 K2 Si4 O61 42.9(3)
O81 K2 Si4 O62 -127.6(3)
O81 K2 Si4 O63 142.3(3)
O81 K2 Si4 O64 -52.6(3)
O81 K2 Si5 O82 -177.8(4)
O81 K2 Si5 O83 96.9(4)
O81 K2 Si5 O84 -100.0(4)
O81 K2 Si6 O101 -37.0(3)
O81 K2 Si6 O102 -179.0(3)
O81 K2 Si6 O103 77.5(3)
O81 K2 Si6 O104 -121.8(6)
O81 K2 O61 U2 35.54(17)
O81 K2 O61 Si4 -131.5(3)
O81 K2 O62 Si4 53.3(3)
O81 K2 O62 C61 -130.3(6)
O81 K2 O82 Si5 1.2(2)
O81 K2 O82 C81 -171.0(7)
O81 K2 O101 U2 -37.72(16)
O81 K2 O101 Si6 137.6(3)
O81 K2 O102 Si6 1.1(3)
O81 K2 O102 C101 147.1(5)
O81 Si5 O82 K2 -1.9(4)
O81 Si5 O82 C81 169.6(7)
O81 Si5 O83 C85 36.7(9)
O81 Si5 O84 C89 91.6(8)
O82 K2 Si4 O61 84.6(3)
O82 K2 Si4 O62 -86.0(3)
O82 K2 Si4 O63 -176.1(3)
O82 K2 Si4 O64 -10.9(4)
O82 K2 Si5 O81 177.8(4)
O82 K2 Si5 O83 -85.3(4)
O82 K2 Si5 O84 77.8(4)
O82 K2 Si6 O101 -87.4(3)
O82 K2 Si6 O102 130.6(3)
O82 K2 Si6 O103 27.1(3)
O82 K2 Si6 O104 -172.2(6)
O82 K2 O61 U2 57.5(2)
O82 K2 O61 Si4 -109.5(3)
O82 K2 O62 Si4 108.6(3)
O82 K2 O62 C61 -75.1(6)
O82 K2 O81 U2 169.3(3)
O82 K2 O81 Si5 -1.2(2)
O82 K2 O101 U2 -75.7(2)
O82 K2 O101 Si6 99.6(3)
O82 K2 O102 Si6 -60.0(3)
O82 K2 O102 C101 86.0(6)
O82 Si5 O81 U2 -100(2)
O82 Si5 O81 K2 1.7(3)
O82 Si5 O83 C85 -80.2(8)
O82 Si5 O84 C89 -153.8(8)
O83 Si5 O81 U2 139(2)
O83 Si5 O81 K2 -118.9(3)
O83 Si5 O82 K2 120.6(3)
O83 Si5 O82 C81 -67.8(8)
O83 Si5 O84 C89 -36.0(9)
O84 Si5 O81 U2 15(2)
O84 Si5 O81 K2 117.0(3)
O84 Si5 O82 K2 -124.1(3)
O84 Si5 O82 C81 47.5(8)
O84 Si5 O83 C85 165.3(8)
O101 U2 K2 Si4 -128.18(19)
O101 U2 K2 Si5 112.59(19)
O101 U2 K2 Si6 2.42(19)
O101 U2 K2 O61 -121.6(3)
O101 U2 K2 O62 -136.6(2)
O101 U2 K2 O81 117.3(3)
O101 U2 K2 O82 108.7(2)
O101 U2 K2 O102 -13.5(2)
O101 U2 S1 U1 -137.82(15)
O101 U2 S2 U1 -24.8(11)
O101 U2 S3 U1 131.49(16)
O101 U2 O61 K2 44.52(19)
O101 U2 O61 Si4 160.1(15)
O101 U2 O81 K2 -47.01(18)
O101 U2 O81 Si5 56(2)
O101 K2 Si4 O61 -19.8(3)
O101 K2 Si4 O62 169.7(3)
O101 K2 Si4 O63 79.6(3)
O101 K2 Si4 O64 -115.3(4)
O101 K2 Si5 O81 40.9(3)
O101 K2 Si5 O82 -136.9(3)
O101 K2 Si5 O83 137.9(3)
O101 K2 Si5 O84 -59.1(3)
O101 K2 Si6 O102 -142.0(4)
O101 K2 Si6 O103 114.6(3)
O101 K2 Si6 O104 -84.7(7)
O101 K2 O61 U2 -35.00(17)
O101 K2 O61 Si4 158.0(3)
O101 K2 O62 Si4 -11.6(4)
O101 K2 O62 C61 164.7(6)
O101 K2 O81 U2 37.38(16)
O101 K2 O81 Si5 -133.1(3)
O101 K2 O82 Si5 43.9(3)
O101 K2 O82 C81 -128.3(6)
O101 K2 O102 Si6 21.3(2)
O101 K2 O102 C101 167.3(6)
O101 Si6 O102 K2 -33.3(3)
O101 Si6 O102 C101 -171.5(7)
O101 Si6 O103 C105 -77.2(8)
O101 Si6 O104 C109 -37.4(9)
O102 K2 Si4 O61 -70.1(3)
O102 K2 Si4 O62 119.4(3)
O102 K2 Si4 O63 29.3(3)
O102 K2 Si4 O64 -165.6(4)
O102 K2 Si5 O81 78.9(3)
O102 K2 Si5 O82 -98.9(3)
O102 K2 Si5 O83 175.8(3)
O102 K2 Si5 O84 -21.1(4)
O102 K2 Si6 O101 142.0(4)
O102 K2 Si6 O103 -103.5(4)
O102 K2 Si6 O104 57.2(7)
O102 K2 O61 U2 -75.5(2)
O102 K2 O61 Si4 117.5(3)
O102 K2 O62 Si4 -74.4(3)
O102 K2 O62 C61 102.0(6)
O102 K2 O81 U2 55.6(2)
O102 K2 O81 Si5 -115.0(3)
O102 K2 O82 Si5 98.4(3)
O102 K2 O82 C81 -73.8(7)
O102 K2 O101 U2 163.1(3)
O102 K2 O101 Si6 -21.6(2)
O102 Si6 O101 U2 104(4)
O102 Si6 O101 K2 30.1(3)
O102 Si6 O103 C105 170.3(7)
O102 Si6 O104 C109 80.8(9)
O103 Si6 O101 U2 -9(4)
O103 Si6 O101 K2 -82.9(3)
O103 Si6 O102 K2 86.7(3)
O103 Si6 O102 C101 -51.5(8)
O103 Si6 O104 C109 -165.3(8)
O104 Si6 O101 U2 -133(4)
O104 Si6 O101 K2 153.2(3)
O104 Si6 O102 K2 -158.1(3)
O104 Si6 O102 C101 63.8(8)
O104 Si6 O103 C105 51.0(8)
C69B O64 C69 C70 88(6)
C69B O64 C69 C72 -151(7)
C69B O64 C69 C71 -22(4)
C121 C122 C123 C124 -1(3)
C122 C121 C126 C125 1(2)
C122 C123 C124 C125 1(2)
C123 C124 C125 C126 0(2)
C124 C125 C126 C121 -1(2)
C126 C121 C122 C123 0(2)
C127 C121 C122 C123 179.8(16)
C127 C121 C126 C125 -178.8(15)
C69 O64 C69B C70B -68(5)
C69 O64 C69B C71B 167(5)
C69 O64 C69B C72B 49(5)

loop_
_twin_individual_id
_twin_individual_mass_fraction_refined
1 0.937(5)
2 0.063(5)
